data_7120764
loop_
_publ_author_name
'Sechet, D.'
'Kaya, Z.'
'Phan, T.-A.'
'Jouffroy, M.'
'Bentouhami, E.'
'Armspach, D.'
'Matt, D.'
'Toupet, L.'

_publ_section_title
;
 Aza-capped cyclodextrins for intra-cavity metal complexation
;
_journal_name_full 'Chem. Commun.'
_journal_paper_doi 10.1039/C7CC06434A
_journal_year 2017
_chemical_absolute_configuration ad
_chemical_formula_sum 'C118.5 H194.5 Cl11.5 N4 O56 Pd2'
_chemical_formula_weight 3191.74
_space_group_crystal_system orthorhombic
_space_group_IT_number 19
_space_group_name_Hall 'P 2ac 2ab'
_space_group_name_H-M_alt 'P 21 21 21'
_symmetry_space_group_name_Hall 'P 2ac 2ab'
_symmetry_space_group_name_H-M 'P 21 21 21'
_atom_sites_solution_hydrogens geom
_audit_block_doi 10.5517/cc1j0k9d
_audit_creation_method SHELXL-2014/6
_audit_update_record
;
2015-05-13 deposited with the CCDC.
2017-09-29 downloaded from the CCDC.
;
_cell_angle_alpha 90
_cell_angle_beta 90
_cell_angle_gamma 90
_cell_formula_units_Z 4
_cell_length_a 15.7481(2)
_cell_length_b 31.2188(5)
_cell_length_c 33.7366(4)
_cell_measurement_reflns_used 52314
_cell_measurement_temperature 150(2)
_cell_measurement_theta_max 70.9740
_cell_measurement_theta_min 3.8380
_cell_volume 16586.2(4)
_computing_cell_refinement 'CrysAlis RED, Oxford Diffraction Ltd.,Version 1.171.37.35'
_computing_data_collection 'CrysAlis CCD, Oxford Diffraction Ltd.,Version 1.171.37.35'
_computing_data_reduction 'CrysAlis RED, Oxford Diffraction Ltd.,Version 1.171.37.35'
_computing_molecular_graphics 'MERCURY 3.3(CCDC, 2014)'
_computing_publication_material 'WINGX (Farrugia, 1999)'
_computing_structure_refinement 'SHELXL-2014/6 (Sheldrick, 2014)'
_computing_structure_solution 'SIR-97_(Altomare & al., 1999)'
_diffrn_ambient_temperature 150(2)
_diffrn_detector 'CCD plate'
_diffrn_detector_area_resol_mean 8.0662
_diffrn_detector_type EosS2
_diffrn_measured_fraction_theta_full 1.000
_diffrn_measured_fraction_theta_max 0.994
_diffrn_measurement_device 'four-circle diffractometer'
_diffrn_measurement_device_type 'SuperNova, Single source at offset, EosS2'
_diffrn_radiation_monochromator mirror
_diffrn_radiation_probe x-ray
_diffrn_radiation_type 'Cu K\a'
_diffrn_radiation_wavelength 1.54184
_diffrn_reflns_av_R_equivalents 0.1166
_diffrn_reflns_av_unetI/netI 0.0674
_diffrn_reflns_Laue_measured_fraction_full 1.000
_diffrn_reflns_Laue_measured_fraction_max 0.994
_diffrn_reflns_limit_h_max 17
_diffrn_reflns_limit_h_min -19
_diffrn_reflns_limit_k_max 37
_diffrn_reflns_limit_k_min -38
_diffrn_reflns_limit_l_max 35
_diffrn_reflns_limit_l_min -41
_diffrn_reflns_number 204136
_diffrn_reflns_point_group_measured_fraction_full 1.000
_diffrn_reflns_point_group_measured_fraction_max 0.992
_diffrn_reflns_theta_full 67.684
_diffrn_reflns_theta_max 70.927
_diffrn_reflns_theta_min 3.405
_diffrn_source 'sealed X-ray tube'
_diffrn_source_type 'SuperNova (Cu) X-ray Source'
_exptl_absorpt_coefficient_mu 4.116
_exptl_absorpt_correction_T_max 0.659
_exptl_absorpt_correction_T_min 0.370
_exptl_absorpt_correction_type analytical
_exptl_absorpt_process_details
;
CrysAlisPro, Agilent Technologies,
Version 1.171.37.35h (release 09-02-2015 CrysAlis171 .NET)
(compiled Feb  9 2015,16:26:32)
Analytical numeric absorption correction using a multifaceted crystal
model based on expressions derived by R.C. Clark & J.S. Reid.
(Clark, R. C. & Reid, J. S. (1995). Acta Cryst. A51, 887-897)
Empirical absorption correction using spherical harmonics,
 implemented in SCALE3 ABSPACK scaling algorithm.
;
_exptl_crystal_colour yellow
_exptl_crystal_density_diffrn 1.278
_exptl_crystal_description prism
_exptl_crystal_F_000 6676
_exptl_crystal_size_max 0.301
_exptl_crystal_size_mid 0.130
_exptl_crystal_size_min 0.088
_refine_diff_density_max 2.960
_refine_diff_density_min -1.032
_refine_diff_density_rms 0.262
_refine_ls_abs_structure_details
;
 Flack x determined using 12019 quotients [(I+)-(I-)]/[(I+)+(I-)]
 (Parsons, Flack and Wagner, Acta Cryst. B69 (2013) 249-259).
;
_refine_ls_abs_structure_Flack 0.053(4)
_refine_ls_extinction_coef 0.0024(2)
_refine_ls_extinction_expression Fc^*^=kFc[1+0.001xFc^2^\l^3^/sin(2\q)]^-1/4^
_refine_ls_extinction_method SHELXL
_refine_ls_goodness_of_fit_ref 1.531
_refine_ls_hydrogen_treatment constr
_refine_ls_matrix_type full
_refine_ls_number_parameters 1748
_refine_ls_number_reflns 31751
_refine_ls_number_restraints 4
_refine_ls_restrained_S_all 1.531
_refine_ls_R_factor_all 0.1289
_refine_ls_R_factor_gt 0.1236
_refine_ls_shift/su_max 0.049
_refine_ls_shift/su_mean 0.001
_refine_ls_structure_factor_coef Fsqd
_refine_ls_weighting_details 'w=1/[\s^2^(Fo^2^)+(0.2000P)^2^] where P=(Fo^2^+2Fc^2^)/3'
_refine_ls_weighting_scheme calc
_refine_ls_wR_factor_gt 0.3477
_refine_ls_wR_factor_ref 0.3546
_reflns_Friedel_coverage 0.856
_reflns_Friedel_fraction_full 1.000
_reflns_Friedel_fraction_max 0.989
_reflns_number_gt 29211
_reflns_number_total 31751
_reflns_threshold_expression 'I > 2\s(I)'
_cod_data_source_file c7cc06434a2.cif
_cod_data_source_block shelx
_cod_original_formula_sum 'C118.50 H194.50 Cl11.50 N4 O56 Pd2'
_cod_database_code 7120764
_shelx_space_group_comment
;
The symmetry employed for this shelxl refinement is uniquely defined
by the following loop, which should always be used as a source of
symmetry information in preference to the above space-group names.
They are only intended as comments.
;
_shelxl_version_number 2014/6

loop_
_space_group_symop_operation_xyz
'x, y, z'
'-x+1/2, -y, z+1/2'
'x+1/2, -y+1/2, -z'
'-x, y+1/2, -z+1/2'

loop_
_atom_site_label
_atom_site_type_symbol
_atom_site_fract_x
_atom_site_fract_y
_atom_site_fract_z
_atom_site_U_iso_or_equiv
_atom_site_adp_type
_atom_site_occupancy
_atom_site_site_symmetry_order
_atom_site_calc_flag
_atom_site_refinement_flags_posn
_atom_site_refinement_flags_adp
_atom_site_refinement_flags_occupancy
C1 C -0.3250(15) 0.9470(9) 0.4420(7) 0.082(6) Uani 1 1 d . . .
H1 H -0.3223 0.9645 0.4668 0.099 Uiso 1 1 calc R U .
Cl1 Cl -0.3667(6) 0.8975(3) 0.4545(2) 0.115(2) Uani 1 1 d . . .
Cl2 Cl -0.2168(4) 0.9407(3) 0.42397(16) 0.0917(19) Uani 1 1 d . . .
Cl3 Cl -0.3846(4) 0.9747(3) 0.4085(2) 0.106(2) Uani 1 1 d . . .
C2 C 0.046(3) 0.7353(11) 0.495(3) 0.31(12) Uani 0.5 1 d D . P
H2 H 0.0363 0.7415 0.4667 0.370 Uiso 0.5 1 calc R U P
Cl4 Cl -0.0526(17) 0.7058(6) 0.5035(4) 0.137(8) Uani 0.5 1 d . . P
Cl5 Cl 0.123(2) 0.7023(8) 0.4893(8) 0.162(10) Uani 0.5 1 d D . P
Cl6 Cl 0.040(2) 0.7842(7) 0.5105(6) 0.164(11) Uani 0.5 1 d D . P
C3 C -0.2309(17) 0.9267(7) 0.7060(8) 0.082(6) Uani 1 1 d . . .
H3 H -0.1956 0.9519 0.6982 0.098 Uiso 1 1 calc R U .
Cl7 Cl -0.1625(4) 0.8833(2) 0.7095(2) 0.0886(16) Uani 1 1 d . . .
Cl8 Cl -0.2785(4) 0.9396(2) 0.75033(16) 0.0877(16) Uani 1 1 d . . .
Cl9 Cl -0.3064(4) 0.9194(2) 0.66805(18) 0.0877(15) Uani 1 1 d . . .
Pd1 Pd 0.14005(6) 1.09878(3) 0.65033(3) 0.0415(3) Uani 1 1 d . . .
Cl1A Cl 0.0871(2) 1.07310(12) 0.59236(10) 0.0498(7) Uani 1 1 d . . .
Cl1B Cl 0.1657(2) 0.91633(11) 0.35137(11) 0.0508(7) Uani 1 1 d . . .
N1A N 0.2193(7) 1.0459(3) 0.6623(3) 0.036(2) Uani 1 1 d . . .
N1B N 0.2426(6) 0.9918(4) 0.4089(3) 0.041(2) Uani 1 1 d . . .
C1C C 0.2232(9) 1.0468(5) 0.7071(4) 0.042(3) Uani 1 1 d . . .
H1C1 H 0.1701 1.0346 0.7181 0.050 Uiso 1 1 calc R U .
H1C2 H 0.2711 1.0288 0.7162 0.050 Uiso 1 1 calc R U .
C2C C 0.2346(9) 1.0914(5) 0.7220(4) 0.041(3) Uani 1 1 d . . .
C3C C 0.2786(9) 1.1005(5) 0.7559(4) 0.047(3) Uani 1 1 d . . .
H3C H 0.3048 1.0784 0.7710 0.057 Uiso 1 1 calc R U .
C4C C 0.2837(12) 1.1445(6) 0.7681(5) 0.060(4) Uani 1 1 d . . .
H4C H 0.3132 1.1525 0.7915 0.072 Uiso 1 1 calc R U .
C5C C 0.2449(13) 1.1745(6) 0.7450(5) 0.060(4) Uani 1 1 d . . .
H5C H 0.2482 1.2038 0.7522 0.072 Uiso 1 1 calc R U .
C6C C 0.2006(10) 1.1631(5) 0.7109(5) 0.049(3) Uani 1 1 d . . .
H6C H 0.1744 1.1845 0.6951 0.059 Uiso 1 1 calc R U .
O21A O 0.4815(9) 1.1325(4) 0.5225(4) 0.064(3) Uani 1 1 d . . .
O22A O 0.3162(7) 0.9331(3) 0.5141(3) 0.045(2) Uani 1 1 d . . .
O23A O -0.0266(9) 0.8742(4) 0.5813(4) 0.063(3) Uani 1 1 d . . .
O24A O -0.3091(7) 0.9929(4) 0.5271(3) 0.052(2) Uani 1 1 d . . .
O25A O -0.1867(10) 1.1536(6) 0.4349(6) 0.091(6) Uani 1 1 d . . .
O26A O 0.1832(10) 1.1984(6) 0.4315(5) 0.081(4) Uani 1 1 d . . .
O31A O 0.4915(6) 1.0416(4) 0.5314(3) 0.051(2) Uani 1 1 d . . .
O32A O 0.1598(7) 0.8991(4) 0.5392(3) 0.053(2) Uani 1 1 d . . .
O33A O -0.1804(7) 0.9168(4) 0.5677(4) 0.061(3) Uani 1 1 d . . .
O34A O -0.2914(8) 1.0691(5) 0.4843(4) 0.064(3) Uani 1 1 d . . .
O35A O -0.0231(10) 1.1874(7) 0.4242(6) 0.097(6) Uani 1 1 d . . .
O36A O 0.3277(9) 1.1576(5) 0.4652(4) 0.068(3) Uani 1 1 d . . .
O41A O 0.3331(6) 1.0080(3) 0.5582(3) 0.0386(18) Uani 1 1 d . . .
O42A O 0.0724(6) 0.9506(3) 0.5929(3) 0.044(2) Uani 1 1 d . . .
O43A O -0.1671(7) 1.0077(4) 0.5773(3) 0.047(2) Uani 1 1 d . . .
O44A O -0.1662(7) 1.1266(4) 0.5163(4) 0.062(3) Uani 1 1 d . . .
O45A O 0.0754(7) 1.1882(4) 0.4968(4) 0.058(3) Uani 1 1 d . . .
O46A O 0.3033(7) 1.1334(4) 0.5454(4) 0.055(3) Uani 1 1 d . . .
O51A O 0.3467(6) 1.1127(3) 0.6091(3) 0.044(2) Uani 1 1 d . . .
O52A O 0.2972(6) 0.9708(3) 0.6156(3) 0.0404(19) Uani 1 1 d . . .
O53A O -0.0113(7) 0.9670(4) 0.6481(3) 0.051(2) Uani 1 1 d . . .
O54A O -0.2369(7) 1.0671(4) 0.6035(3) 0.053(2) Uani 1 1 d . . .
O55A O -0.1428(8) 1.1975(4) 0.5324(5) 0.074(4) Uani 1 1 d . . .
O56A O 0.1705(7) 1.2299(4) 0.5337(4) 0.062(3) Uani 1 1 d . . .
O63A O -0.1478(7) 1.0172(5) 0.6812(3) 0.059(3) Uani 1 1 d . . .
O64A O -0.2676(14) 1.1580(8) 0.6053(8) 0.123(9) Uani 1 1 d . . .
O65A O -0.0290(11) 1.2665(5) 0.5508(8) 0.100(7) Uani 1 1 d . . .
O66A O 0.3046(8) 1.2335(4) 0.5913(5) 0.066(3) Uani 1 1 d . . .
C11A C 0.3714(10) 1.1341(4) 0.5731(4) 0.044(3) Uani 1 1 d . . .
H11A H 0.3866 1.1645 0.5793 0.053 Uiso 1 1 calc R U .
C12A C 0.3368(9) 0.9693(4) 0.5783(4) 0.041(3) Uani 1 1 d . . .
H12A H 0.3977 0.9612 0.5820 0.049 Uiso 1 1 calc R U .
C13A C 0.0216(9) 0.9333(5) 0.6238(4) 0.043(3) Uani 1 1 d . . .
H13A H 0.0567 0.9135 0.6404 0.051 Uiso 1 1 calc R U .
C14A C -0.2457(10) 1.0266(5) 0.5867(4) 0.049(3) Uani 1 1 d . . .
H14A H -0.2781 1.0075 0.6050 0.059 Uiso 1 1 calc R U .
C15A C -0.1839(12) 1.1695(6) 0.5060(8) 0.072(5) Uani 1 1 d . . .
H15A H -0.2466 1.1745 0.5070 0.086 Uiso 1 1 calc R U .
C16A C 0.1380(12) 1.2203(6) 0.4946(7) 0.072(6) Uani 1 1 d . . .
H16A H 0.1130 1.2468 0.4827 0.087 Uiso 1 1 calc R U .
C21A C 0.4485(11) 1.1113(5) 0.5566(4) 0.051(3) Uani 1 1 d . . .
H21A H 0.4935 1.1096 0.5775 0.061 Uiso 1 1 calc R U .
C22A C 0.2920(9) 0.9342(5) 0.5539(4) 0.043(3) Uani 1 1 d . . .
H22A H 0.3078 0.9060 0.5659 0.052 Uiso 1 1 calc R U .
C23A C -0.0501(9) 0.9084(4) 0.6048(5) 0.045(3) Uani 1 1 d . . .
H23A H -0.0864 0.8970 0.6266 0.055 Uiso 1 1 calc R U .
C24A C -0.2947(9) 1.0319(5) 0.5476(4) 0.048(3) Uani 1 1 d . . .
H24A H -0.3509 1.0453 0.5536 0.058 Uiso 1 1 calc R U .
C25A C -0.1507(12) 1.1806(7) 0.4652(7) 0.071(5) Uani 1 1 d . . .
H25A H -0.1649 1.2111 0.4592 0.085 Uiso 1 1 calc R U .
C26A C 0.2166(13) 1.2072(6) 0.4711(6) 0.064(4) Uani 1 1 d . . .
H26A H 0.2596 1.2308 0.4705 0.077 Uiso 1 1 calc R U .
C31A C 0.4203(9) 1.0663(5) 0.5451(4) 0.045(3) Uani 1 1 d . . .
H31A H 0.3791 1.0689 0.5227 0.055 Uiso 1 1 calc R U .
C32A C 0.1965(9) 0.9374(4) 0.5548(4) 0.042(3) Uani 1 1 d . . .
H32A H 0.1789 0.9619 0.5376 0.050 Uiso 1 1 calc R U .
C33A C -0.1044(9) 0.9381(5) 0.5804(4) 0.045(3) Uani 1 1 d . . .
H33A H -0.0716 0.9478 0.5566 0.054 Uiso 1 1 calc R U .
C34A C -0.2445(9) 1.0624(6) 0.5201(5) 0.054(4) Uani 1 1 d . . .
H34A H -0.1891 1.0486 0.5132 0.065 Uiso 1 1 calc R U .
C35A C -0.0540(12) 1.1747(7) 0.4628(7) 0.076(6) Uani 1 1 d . . .
H35A H -0.0405 1.1437 0.4669 0.091 Uiso 1 1 calc R U .
C36A C 0.2525(15) 1.1682(7) 0.4865(6) 0.070(5) Uani 1 1 d . . .
H36A H 0.2103 1.1444 0.4838 0.084 Uiso 1 1 calc R U .
C41A C 0.3766(9) 1.0422(4) 0.5784(4) 0.041(3) Uani 1 1 d . . .
H41A H 0.4211 1.0294 0.5960 0.049 Uiso 1 1 calc R U .
C42A C 0.1632(9) 0.9454(4) 0.5966(4) 0.043(3) Uani 1 1 d . . .
H42A H 0.1759 0.9200 0.6137 0.051 Uiso 1 1 calc R U .
C43A C -0.1345(9) 0.9779(5) 0.6043(4) 0.046(3) Uani 1 1 d . . .
H43A H -0.1794 0.9694 0.6237 0.055 Uiso 1 1 calc R U .
C44A C -0.2275(10) 1.1032(5) 0.5399(5) 0.054(3) Uani 1 1 d . . .
H44A H -0.2813 1.1202 0.5417 0.065 Uiso 1 1 calc R U .
C45A C -0.0123(10) 1.2003(5) 0.4954(6) 0.058(4) Uani 1 1 d . . .
H45A H -0.0156 1.2313 0.4881 0.070 Uiso 1 1 calc R U .
C46A C 0.2763(10) 1.1736(5) 0.5295(5) 0.052(3) Uani 1 1 d . . .
H46A H 0.3250 1.1941 0.5311 0.063 Uiso 1 1 calc R U .
C51A C 0.3158(9) 1.0696(5) 0.6044(3) 0.041(3) Uani 1 1 d . . .
H51A H 0.2582 1.0702 0.5920 0.050 Uiso 1 1 calc R U .
C52A C 0.2089(9) 0.9846(4) 0.6126(4) 0.040(3) Uani 1 1 d . . .
H52A H 0.2047 1.0083 0.5928 0.048 Uiso 1 1 calc R U .
C53A C -0.0588(10) 0.9982(5) 0.6262(4) 0.047(3) Uani 1 1 d . . .
H53A H -0.0204 1.0117 0.6062 0.056 Uiso 1 1 calc R U .
C54A C -0.1886(11) 1.0973(6) 0.5824(5) 0.056(3) Uani 1 1 d . . .
H54A H -0.1290 1.0867 0.5799 0.067 Uiso 1 1 calc R U .
C55A C -0.0524(10) 1.1947(5) 0.5367(6) 0.058(4) Uani 1 1 d . . .
H55A H -0.0383 1.1653 0.5466 0.070 Uiso 1 1 calc R U .
C56A C 0.2021(11) 1.1922(5) 0.5534(6) 0.056(4) Uani 1 1 d . . .
H56A H 0.1558 1.1705 0.5556 0.067 Uiso 1 1 calc R U .
C61A C 0.3084(7) 1.0534(4) 0.6475(4) 0.036(2) Uani 1 1 d . . .
H61A H 0.3403 1.0262 0.6498 0.043 Uiso 1 1 calc R U .
H61B H 0.3362 1.0745 0.6652 0.043 Uiso 1 1 calc R U .
C62A C 0.1828(10) 1.0011(4) 0.6529(4) 0.044(3) Uani 1 1 d . . .
H62A H 0.2022 0.9807 0.6734 0.053 Uiso 1 1 calc R U .
H62B H 0.1201 1.0024 0.6541 0.053 Uiso 1 1 calc R U .
C63A C -0.0834(10) 1.0320(5) 0.6568(5) 0.051(3) Uani 1 1 d . . .
H63A H -0.0331 1.0394 0.6731 0.061 Uiso 1 1 calc R U .
H63B H -0.1025 1.0583 0.6430 0.061 Uiso 1 1 calc R U .
C64A C -0.1889(16) 1.1373(8) 0.6050(7) 0.079(6) Uani 1 1 d . . .
H64A H -0.1719 1.1311 0.6326 0.095 Uiso 1 1 calc R U .
H64B H -0.1460 1.1569 0.5935 0.095 Uiso 1 1 calc R U .
C65A C -0.0234(11) 1.2252(6) 0.5657(7) 0.064(4) Uani 1 1 d . . .
H65A H -0.0585 1.2229 0.5900 0.077 Uiso 1 1 calc R U .
H65B H 0.0362 1.2189 0.5730 0.077 Uiso 1 1 calc R U .
C66A C 0.2310(10) 1.2057(5) 0.5944(6) 0.055(4) Uani 1 1 d . . .
H66A H 0.1844 1.2210 0.6080 0.066 Uiso 1 1 calc R U .
H66B H 0.2457 1.1800 0.6102 0.066 Uiso 1 1 calc R U .
C71A C 0.5270(16) 1.1679(7) 0.5317(8) 0.079(6) Uani 1 1 d . . .
H71A H 0.5482 1.1811 0.5073 0.119 Uiso 1 1 calc R U .
H71B H 0.4906 1.1882 0.5459 0.119 Uiso 1 1 calc R U .
H71C H 0.5750 1.1598 0.5486 0.119 Uiso 1 1 calc R U .
C72A C 0.4012(11) 0.9197(7) 0.5071(5) 0.064(4) Uani 1 1 d . . .
H72A H 0.4125 0.9199 0.4785 0.095 Uiso 1 1 calc R U .
H72B H 0.4404 0.9394 0.5204 0.095 Uiso 1 1 calc R U .
H72C H 0.4093 0.8907 0.5174 0.095 Uiso 1 1 calc R U .
C73A C 0.0143(14) 0.8410(6) 0.6019(9) 0.082(6) Uani 1 1 d . . .
H73A H 0.0289 0.8180 0.5834 0.122 Uiso 1 1 calc R U .
H73B H 0.0661 0.8521 0.6143 0.122 Uiso 1 1 calc R U .
H73C H -0.0237 0.8299 0.6225 0.122 Uiso 1 1 calc R U .
C74A C -0.3654(11) 0.9638(6) 0.5488(5) 0.055(3) Uani 1 1 d . . .
H74A H -0.3732 0.9374 0.5334 0.083 Uiso 1 1 calc R U .
H74B H -0.3401 0.9568 0.5745 0.083 Uiso 1 1 calc R U .
H74C H -0.4206 0.9776 0.5529 0.083 Uiso 1 1 calc R U .
C75A C -0.2743(14) 1.1608(10) 0.4272(12) 0.115(13) Uani 1 1 d . . .
H75A H -0.2936 1.1413 0.4064 0.173 Uiso 1 1 calc R U .
H75B H -0.3070 1.1556 0.4515 0.173 Uiso 1 1 calc R U .
H75C H -0.2826 1.1905 0.4186 0.173 Uiso 1 1 calc R U .
C76A C 0.169(2) 1.2348(11) 0.4083(9) 0.116(12) Uani 1 1 d . . .
H76A H 0.1463 1.2260 0.3824 0.174 Uiso 1 1 calc R U .
H76B H 0.1271 1.2533 0.4215 0.174 Uiso 1 1 calc R U .
H76C H 0.2219 1.2504 0.4046 0.174 Uiso 1 1 calc R U .
C81A C 0.5001(11) 1.0398(8) 0.4907(5) 0.071(6) Uani 1 1 d . . .
H81A H 0.5499 1.0224 0.4839 0.107 Uiso 1 1 calc R U .
H81B H 0.4492 1.0267 0.4792 0.107 Uiso 1 1 calc R U .
H81C H 0.5073 1.0688 0.4802 0.107 Uiso 1 1 calc R U .
C82A C 0.1000(11) 0.9050(7) 0.5085(5) 0.061(4) Uani 1 1 d . . .
H82A H 0.0786 0.8771 0.4997 0.091 Uiso 1 1 calc R U .
H82B H 0.0527 0.9225 0.5182 0.091 Uiso 1 1 calc R U .
H82C H 0.1273 0.9196 0.4861 0.091 Uiso 1 1 calc R U .
C83A C -0.1772(14) 0.9031(8) 0.5293(8) 0.086(7) Uani 1 1 d . . .
H83A H -0.2307 0.8889 0.5225 0.129 Uiso 1 1 calc R U .
H83B H -0.1684 0.9277 0.5117 0.129 Uiso 1 1 calc R U .
H83C H -0.1302 0.8828 0.5262 0.129 Uiso 1 1 calc R U .
C84A C -0.2532(18) 1.0581(9) 0.4506(8) 0.088(7) Uani 1 1 d . . .
H84A H -0.2911 1.0641 0.4283 0.133 Uiso 1 1 calc R U .
H84B H -0.2007 1.0747 0.4476 0.133 Uiso 1 1 calc R U .
H84C H -0.2396 1.0275 0.4512 0.133 Uiso 1 1 calc R U .
C85A C 0.013(3) 1.1541(12) 0.4014(9) 0.114(10) Uani 1 1 d . . .
H85A H 0.0316 1.1655 0.3758 0.172 Uiso 1 1 calc R U .
H85B H 0.0610 1.1417 0.4156 0.172 Uiso 1 1 calc R U .
H85C H -0.0304 1.1319 0.3969 0.172 Uiso 1 1 calc R U .
C86A C 0.3159(19) 1.1247(9) 0.4421(8) 0.088(7) Uani 1 1 d . . .
H86A H 0.3687 1.1182 0.4280 0.132 Uiso 1 1 calc R U .
H86B H 0.2992 1.0998 0.4581 0.132 Uiso 1 1 calc R U .
H86C H 0.2710 1.1312 0.4229 0.132 Uiso 1 1 calc R U .
C93A C -0.1697(13) 1.0475(7) 0.7110(7) 0.073(5) Uani 1 1 d . . .
H93A H -0.2153 1.0359 0.7275 0.109 Uiso 1 1 calc R U .
H93B H -0.1198 1.0535 0.7274 0.109 Uiso 1 1 calc R U .
H93C H -0.1890 1.0741 0.6984 0.109 Uiso 1 1 calc R U .
C94A C -0.303(5) 1.183(2) 0.6455(11) 0.25(5) Uani 1 1 d . . .
H94A H -0.3593 1.1955 0.6399 0.376 Uiso 1 1 calc R U .
H94B H -0.3082 1.1627 0.6674 0.376 Uiso 1 1 calc R U .
H94C H -0.2638 1.2060 0.6528 0.376 Uiso 1 1 calc R U .
C95A C -0.0095(18) 1.2974(7) 0.5760(12) 0.110(11) Uani 1 1 d . . .
H95A H -0.0154 1.3252 0.5628 0.164 Uiso 1 1 calc R U .
H95B H -0.0479 1.2962 0.5988 0.164 Uiso 1 1 calc R U .
H95C H 0.0492 1.2937 0.5850 0.164 Uiso 1 1 calc R U .
C96A C 0.3273(15) 1.2510(7) 0.6292(8) 0.080(6) Uani 1 1 d . . .
H96A H 0.3771 1.2696 0.6262 0.120 Uiso 1 1 calc R U .
H96B H 0.2797 1.2678 0.6396 0.120 Uiso 1 1 calc R U .
H96C H 0.3408 1.2277 0.6475 0.120 Uiso 1 1 calc R U .
Pd2 Pd 0.12260(6) 0.96146(3) 0.40025(3) 0.0401(3) Uani 1 1 d . . .
Cl2A Cl 0.0530(3) 1.15657(13) 0.64452(13) 0.0591(9) Uani 1 1 d . . .
Cl2B Cl -0.0088(2) 0.93124(13) 0.39818(13) 0.0554(8) Uani 1 1 d . . .
N2A N 0.1950(8) 1.1220(4) 0.7006(4) 0.045(2) Uani 1 1 d . . .
N2B N 0.0896(8) 1.0037(4) 0.4431(4) 0.046(3) Uani 1 1 d . . .
C1D C 0.2372(9) 1.0001(5) 0.4527(4) 0.045(3) Uani 1 1 d . . .
H1D1 H 0.2458 0.9730 0.4674 0.054 Uiso 1 1 calc R U .
H1D2 H 0.2826 1.0203 0.4607 0.054 Uiso 1 1 calc R U .
C2D C 0.1533(11) 1.0184(5) 0.4630(4) 0.050(3) Uani 1 1 d . . .
C3D C 0.1399(14) 1.0503(5) 0.4921(4) 0.059(4) Uani 1 1 d . . .
H3D H 0.1857 1.0595 0.5084 0.070 Uiso 1 1 calc R U .
C4D C 0.0631(14) 1.0675(6) 0.4967(5) 0.064(5) Uani 1 1 d . . .
H4D H 0.0554 1.0908 0.5144 0.077 Uiso 1 1 calc R U .
C5D C -0.0047(13) 1.0516(6) 0.4761(6) 0.063(4) Uani 1 1 d . . .
H5D H -0.0604 1.0623 0.4807 0.075 Uiso 1 1 calc R U .
C6D C 0.0097(10) 1.0193(6) 0.4482(5) 0.054(4) Uani 1 1 d . . .
H6D H -0.0361 1.0083 0.4329 0.065 Uiso 1 1 calc R U .
O21B O 0.1205(9) 1.1099(4) 0.2502(4) 0.061(3) Uani 1 1 d . . .
O22B O 0.4714(7) 0.9949(5) 0.2577(3) 0.058(3) Uani 1 1 d . . .
O23B O 0.5183(11) 0.8220(5) 0.3412(6) 0.083(4) Uani 1 1 d . . .
O24B O 0.2265(13) 0.6953(4) 0.3554(7) 0.097(6) Uani 1 1 d . . .
O25B O -0.0042(11) 0.7615(4) 0.2331(5) 0.073(3) Uani 1 1 d . . .
O26B O -0.0190(7) 0.9521(4) 0.1785(3) 0.054(3) Uani 1 1 d . . .
O31B O 0.3003(9) 1.1057(3) 0.2632(3) 0.058(3) Uani 1 1 d . . .
O32B O 0.5099(7) 0.9151(4) 0.2922(4) 0.059(3) Uani 1 1 d . . .
O33B O 0.4080(10) 0.7536(4) 0.3504(5) 0.074(4) Uani 1 1 d . . .
O34B O 0.0790(13) 0.7044(5) 0.3096(8) 0.107(7) Uani 1 1 d . . .
O35B O -0.0371(7) 0.8430(4) 0.1975(4) 0.058(3) Uani 1 1 d . . .
O36B O 0.0943(7) 1.0155(3) 0.2069(3) 0.048(2) Uani 1 1 d . . .
O41B O 0.3358(6) 1.0241(4) 0.3003(3) 0.047(2) Uani 1 1 d . . .
O42B O 0.3979(6) 0.8899(3) 0.3544(3) 0.049(2) Uani 1 1 d . . .
O43B O 0.2394(10) 0.7844(4) 0.3742(4) 0.070(3) Uani 1 1 d . . .
O44B O 0.0195(8) 0.7914(4) 0.3097(4) 0.056(3) Uani 1 1 d . . .
O45B O -0.0401(6) 0.9116(4) 0.2544(3) 0.047(2) Uani 1 1 d . . .
O46B O 0.0947(6) 1.0274(3) 0.2898(3) 0.047(2) Uani 1 1 d . . .
O51B O 0.1360(6) 1.0597(3) 0.3472(3) 0.045(2) Uani 1 1 d . . .
O52B O 0.4014(6) 1.0067(3) 0.3602(3) 0.045(2) Uani 1 1 d . . .
O53B O 0.3815(10) 0.8635(4) 0.4183(4) 0.065(3) Uani 1 1 d . . .
O54B O 0.1117(9) 0.7773(4) 0.4090(4) 0.067(3) Uani 1 1 d . . .
O55B O -0.1188(7) 0.8181(4) 0.3097(3) 0.055(2) Uani 1 1 d . . .
O56B O -0.1108(6) 0.9729(4) 0.2762(3) 0.049(2) Uani 1 1 d . . .
O63B O 0.281(2) 0.8124(6) 0.4723(6) 0.131(10) Uani 1 1 d . . .
O64B O -0.0662(12) 0.7847(5) 0.4118(5) 0.085(4) Uani 1 1 d . . .
O65B O -0.2304(6) 0.8941(5) 0.3011(3) 0.059(3) Uani 1 1 d . . .
O66B O -0.1124(8) 1.0517(5) 0.3207(3) 0.064(3) Uani 1 1 d . . .
C11B C 0.0992(9) 1.0667(5) 0.3076(4) 0.045(3) Uani 1 1 d . . .
H11B H 0.0408 1.0789 0.3104 0.054 Uiso 1 1 calc R U .
C12B C 0.4130(9) 1.0195(6) 0.3201(4) 0.050(3) Uani 1 1 d . . .
H12B H 0.4428 1.0478 0.3199 0.060 Uiso 1 1 calc R U .
C13B C 0.4377(13) 0.8666(5) 0.3860(6) 0.063(4) Uani 1 1 d . . .
H13B H 0.4904 0.8820 0.3945 0.075 Uiso 1 1 calc R U .
C14B C 0.1856(14) 0.7571(5) 0.3957(7) 0.070(5) Uani 1 1 d . . .
H14B H 0.2172 0.7450 0.4188 0.084 Uiso 1 1 calc R U .
C15B C -0.0633(11) 0.7861(5) 0.2936(5) 0.054(4) Uani 1 1 d . . .
H15B H -0.0854 0.7569 0.2999 0.065 Uiso 1 1 calc R U .
C16B C -0.0897(9) 0.9466(5) 0.2443(4) 0.048(3) Uani 1 1 d . . .
H16B H -0.1435 0.9359 0.2320 0.058 Uiso 1 1 calc R U .
C21B C 0.1539(13) 1.0978(6) 0.2873(5) 0.062(4) Uani 1 1 d . . .
H21B H 0.1626 1.1236 0.3043 0.074 Uiso 1 1 calc R U .
C22B C 0.4676(9) 0.9877(6) 0.2997(4) 0.050(3) Uani 1 1 d . . .
H22B H 0.5265 0.9914 0.3103 0.059 Uiso 1 1 calc R U .
C23B C 0.4609(11) 0.8224(6) 0.3704(7) 0.068(5) Uani 1 1 d . . .
H23B H 0.4874 0.8068 0.3931 0.081 Uiso 1 1 calc R U .
C24B C 0.1577(16) 0.7195(6) 0.3672(8) 0.078(6) Uani 1 1 d . . .
H24B H 0.1174 0.7005 0.3819 0.093 Uiso 1 1 calc R U .
C25B C -0.0591(12) 0.7923(6) 0.2497(5) 0.058(4) Uani 1 1 d . . .
H25B H -0.1172 0.7881 0.2384 0.069 Uiso 1 1 calc R U .
C26B C -0.0421(10) 0.9740(5) 0.2133(4) 0.049(3) Uani 1 1 d . . .
H26B H -0.0793 0.9987 0.2058 0.058 Uiso 1 1 calc R U .
C31B C 0.2384(11) 1.0763(5) 0.2788(5) 0.050(3) Uani 1 1 d . . .
H31B H 0.2289 1.0532 0.2588 0.060 Uiso 1 1 calc R U .
C32B C 0.4433(9) 0.9416(6) 0.3061(5) 0.052(3) Uani 1 1 d . . .
H32B H 0.3914 0.9355 0.2899 0.063 Uiso 1 1 calc R U .
C33B C 0.3819(15) 0.7969(5) 0.3589(6) 0.066(5) Uani 1 1 d . . .
H33B H 0.3562 0.8097 0.3346 0.079 Uiso 1 1 calc R U .
C34B C 0.1137(13) 0.7371(6) 0.3324(7) 0.067(4) Uani 1 1 d . . .
H34B H 0.1555 0.7534 0.3160 0.080 Uiso 1 1 calc R U .
C35B C -0.0288(10) 0.8373(6) 0.2397(5) 0.054(4) Uani 1 1 d . . .
H35B H 0.0319 0.8409 0.2477 0.065 Uiso 1 1 calc R U .
C36B C 0.0405(8) 0.9923(5) 0.2330(4) 0.044(3) Uani 1 1 d . . .
H36B H 0.0740 0.9670 0.2422 0.052 Uiso 1 1 calc R U .
C41B C 0.2779(9) 1.0562(5) 0.3159(4) 0.045(3) Uani 1 1 d . . .
H41B H 0.3110 1.0784 0.3306 0.054 Uiso 1 1 calc R U .
C42B C 0.4235(9) 0.9327(5) 0.3480(5) 0.052(3) Uani 1 1 d . . .
H42B H 0.4764 0.9377 0.3637 0.063 Uiso 1 1 calc R U .
C43B C 0.3191(13) 0.7979(6) 0.3912(5) 0.061(4) Uani 1 1 d . . .
H43B H 0.3363 0.7775 0.4125 0.073 Uiso 1 1 calc R U .
C44B C 0.0423(13) 0.7670(5) 0.3442(6) 0.062(4) Uani 1 1 d . . .
H44B H -0.0077 0.7496 0.3528 0.075 Uiso 1 1 calc R U .
C45B C -0.0829(9) 0.8708(5) 0.2596(5) 0.049(3) Uani 1 1 d . . .
H45B H -0.1401 0.8718 0.2468 0.059 Uiso 1 1 calc R U .
C46B C 0.0153(8) 1.0168(5) 0.2703(4) 0.042(3) Uani 1 1 d . . .
H46B H -0.0158 1.0436 0.2630 0.051 Uiso 1 1 calc R U .
C51B C 0.2149(8) 1.0343(4) 0.3446(4) 0.042(3) Uani 1 1 d . . .
H51B H 0.2022 1.0044 0.3356 0.050 Uiso 1 1 calc R U .
C52B C 0.3560(8) 0.9664(4) 0.3619(3) 0.039(2) Uani 1 1 d . . .
H52B H 0.3083 0.9670 0.3423 0.047 Uiso 1 1 calc R U .
C53B C 0.3032(13) 0.8423(5) 0.4091(6) 0.061(4) Uani 1 1 d . . .
H53B H 0.2701 0.8602 0.3899 0.073 Uiso 1 1 calc R U .
C54B C 0.0647(12) 0.7982(6) 0.3767(6) 0.062(4) Uani 1 1 d . . .
H54B H 0.1006 0.8216 0.3653 0.075 Uiso 1 1 calc R U .
C55B C -0.0925(9) 0.8620(5) 0.3038(4) 0.048(3) Uani 1 1 d . . .
H55B H -0.0357 0.8659 0.3166 0.058 Uiso 1 1 calc R U .
C56B C -0.0388(9) 0.9897(5) 0.2981(5) 0.048(3) Uani 1 1 d . . .
H56B H -0.0037 0.9651 0.3078 0.057 Uiso 1 1 calc R U .
C61B C 0.2439(9) 1.0345(5) 0.3884(4) 0.043(3) Uani 1 1 d . . .
H61C H 0.3025 1.0460 0.3895 0.052 Uiso 1 1 calc R U .
H61D H 0.2070 1.0545 0.4033 0.052 Uiso 1 1 calc R U .
C62B C 0.3196(9) 0.9637(5) 0.4034(4) 0.046(3) Uani 1 1 d . . .
H62C H 0.3038 0.9336 0.4091 0.055 Uiso 1 1 calc R U .
H62D H 0.3638 0.9723 0.4227 0.055 Uiso 1 1 calc R U .
C63B C 0.258(2) 0.8410(7) 0.4474(7) 0.091(8) Uani 1 1 d . . .
H63C H 0.2643 0.8694 0.4603 0.109 Uiso 1 1 calc R U .
H63D H 0.1967 0.8370 0.4419 0.109 Uiso 1 1 calc R U .
C64B C -0.0105(14) 0.8181(5) 0.3986(5) 0.062(4) Uani 1 1 d . . .
H64C H 0.0102 0.8348 0.4217 0.075 Uiso 1 1 calc R U .
H64D H -0.0414 0.8378 0.3807 0.075 Uiso 1 1 calc R U .
C65B C -0.1547(9) 0.8908(6) 0.3245(5) 0.054(4) Uani 1 1 d . . .
H65C H -0.1686 0.8790 0.3510 0.064 Uiso 1 1 calc R U .
H65D H -0.1295 0.9196 0.3282 0.064 Uiso 1 1 calc R U .
C66B C -0.0711(13) 1.0136(6) 0.3328(5) 0.060(4) Uani 1 1 d . . .
H66C H -0.1114 0.9954 0.3478 0.072 Uiso 1 1 calc R U .
H66D H -0.0232 1.0208 0.3506 0.072 Uiso 1 1 calc R U .
C71B C 0.073(3) 1.1497(10) 0.2549(14) 0.141(16) Uani 1 1 d . . .
H71D H 0.0500 1.1584 0.2292 0.212 Uiso 1 1 calc R U .
H71E H 0.0270 1.1454 0.2738 0.212 Uiso 1 1 calc R U .
H71F H 0.1116 1.1721 0.2647 0.212 Uiso 1 1 calc R U .
C72B C 0.5188(15) 1.0322(7) 0.2483(6) 0.073(5) Uani 1 1 d . . .
H72D H 0.5200 1.0361 0.2195 0.109 Uiso 1 1 calc R U .
H72E H 0.4923 1.0572 0.2607 0.109 Uiso 1 1 calc R U .
H72F H 0.5770 1.0290 0.2582 0.109 Uiso 1 1 calc R U .
C73B C 0.5996(15) 0.8352(12) 0.3521(9) 0.101(9) Uani 1 1 d . . .
H73D H 0.6372 0.8339 0.3290 0.151 Uiso 1 1 calc R U .
H73E H 0.5972 0.8648 0.3620 0.151 Uiso 1 1 calc R U .
H73F H 0.6214 0.8164 0.3730 0.151 Uiso 1 1 calc R U .
C74B C 0.284(4) 0.6742(11) 0.3845(16) 0.20(3) Uani 1 1 d . . .
H74D H 0.3286 0.6587 0.3703 0.302 Uiso 1 1 calc R U .
H74E H 0.3098 0.6960 0.4016 0.302 Uiso 1 1 calc R U .
H74F H 0.2513 0.6541 0.4008 0.302 Uiso 1 1 calc R U .
C75B C -0.035(2) 0.7453(8) 0.1959(7) 0.095(8) Uani 1 1 d . . .
H75D H 0.0047 0.7240 0.1855 0.142 Uiso 1 1 calc R U .
H75E H -0.0908 0.7318 0.2000 0.142 Uiso 1 1 calc R U .
H75F H -0.0410 0.7689 0.1770 0.142 Uiso 1 1 calc R U .
C76B C -0.0884(14) 0.9410(9) 0.1547(6) 0.084(7) Uani 1 1 d . . .
H76D H -0.0681 0.9259 0.1310 0.126 Uiso 1 1 calc R U .
H76E H -0.1268 0.9223 0.1696 0.126 Uiso 1 1 calc R U .
H76F H -0.1187 0.9670 0.1467 0.126 Uiso 1 1 calc R U .
C81B C 0.3175(17) 1.1031(9) 0.2233(6) 0.081(6) Uani 1 1 d . . .
H81D H 0.3604 1.1245 0.2162 0.122 Uiso 1 1 calc R U .
H81E H 0.3390 1.0744 0.2170 0.122 Uiso 1 1 calc R U .
H81F H 0.2654 1.1085 0.2082 0.122 Uiso 1 1 calc R U .
C82B C 0.4872(14) 0.8868(8) 0.2616(7) 0.077(6) Uani 1 1 d . . .
H82D H 0.5369 0.8698 0.2538 0.115 Uiso 1 1 calc R U .
H82E H 0.4421 0.8676 0.2708 0.115 Uiso 1 1 calc R U .
H82F H 0.4669 0.9032 0.2387 0.115 Uiso 1 1 calc R U .
C83B C 0.398(2) 0.7396(7) 0.3141(8) 0.093(8) Uani 1 1 d . . .
H83D H 0.4186 0.7099 0.3124 0.140 Uiso 1 1 calc R U .
H83E H 0.3382 0.7407 0.3068 0.140 Uiso 1 1 calc R U .
H83F H 0.4313 0.7575 0.2959 0.140 Uiso 1 1 calc R U .
C84B C 0.130(3) 0.6946(11) 0.2778(12) 0.122(12) Uani 1 1 d . . .
H84D H 0.1039 0.6715 0.2623 0.183 Uiso 1 1 calc R U .
H84E H 0.1369 0.7200 0.2610 0.183 Uiso 1 1 calc R U .
H84F H 0.1858 0.6852 0.2873 0.183 Uiso 1 1 calc R U .
C85B C 0.0400(16) 0.8530(7) 0.1789(6) 0.072(5) Uani 1 1 d . . .
H85D H 0.0307 0.8565 0.1504 0.107 Uiso 1 1 calc R U .
H85E H 0.0626 0.8797 0.1900 0.107 Uiso 1 1 calc R U .
H85F H 0.0807 0.8297 0.1834 0.107 Uiso 1 1 calc R U .
C86B C 0.0481(12) 1.0474(6) 0.1833(5) 0.059(4) Uani 1 1 d . . .
H86D H 0.0879 1.0625 0.1659 0.088 Uiso 1 1 calc R U .
H86E H 0.0048 1.0330 0.1673 0.088 Uiso 1 1 calc R U .
H86F H 0.0207 1.0681 0.2011 0.088 Uiso 1 1 calc R U .
C93B C 0.255(5) 0.8075(12) 0.5088(10) 0.21(3) Uani 1 1 d . . .
H93D H 0.2838 0.7827 0.5206 0.310 Uiso 1 1 calc R U .
H93E H 0.2686 0.8333 0.5241 0.310 Uiso 1 1 calc R U .
H93F H 0.1936 0.8028 0.5091 0.310 Uiso 1 1 calc R U .
C94B C -0.138(3) 0.8018(10) 0.4316(12) 0.126(14) Uani 1 1 d . . .
H94D H -0.1753 0.7783 0.4403 0.189 Uiso 1 1 calc R U .
H94E H -0.1200 0.8183 0.4548 0.189 Uiso 1 1 calc R U .
H94F H -0.1699 0.8205 0.4135 0.189 Uiso 1 1 calc R U .
C95B C -0.2843(11) 0.9268(8) 0.3169(6) 0.072(5) Uani 1 1 d . . .
H95D H -0.3360 0.9289 0.3008 0.108 Uiso 1 1 calc R U .
H95E H -0.2996 0.9197 0.3443 0.108 Uiso 1 1 calc R U .
H95F H -0.2543 0.9543 0.3164 0.108 Uiso 1 1 calc R U .
C96B C -0.154(2) 1.0723(12) 0.3526(8) 0.131(13) Uani 1 1 d . . .
H96D H -0.1821 1.0984 0.3430 0.196 Uiso 1 1 calc R U .
H96E H -0.1973 1.0529 0.3637 0.196 Uiso 1 1 calc R U .
H96F H -0.1131 1.0797 0.3732 0.196 Uiso 1 1 calc R U .

loop_
_atom_site_aniso_label
_atom_site_aniso_U_11
_atom_site_aniso_U_22
_atom_site_aniso_U_33
_atom_site_aniso_U_23
_atom_site_aniso_U_13
_atom_site_aniso_U_12
C1 0.063(12) 0.107(17) 0.077(12) -0.019(12) -0.008(10) 0.007(11)
Cl1 0.102(5) 0.142(6) 0.101(4) -0.023(4) -0.019(4) -0.031(5)
Cl2 0.061(3) 0.150(6) 0.064(3) -0.022(3) -0.005(2) 0.019(3)
Cl3 0.072(3) 0.141(6) 0.105(4) -0.035(4) -0.032(3) 0.023(4)
C2 0.27(13) 0.18(9) 0.5(2) 0.20(13) 0.30(16) 0.11(9)
Cl4 0.22(2) 0.117(11) 0.078(7) 0.003(7) 0.026(10) -0.084(13)
Cl5 0.20(2) 0.137(15) 0.154(17) 0.069(14) -0.016(18) 0.002(17)
Cl6 0.24(3) 0.137(15) 0.113(12) -0.048(11) 0.036(15) -0.090(18)
C3 0.093(16) 0.057(10) 0.094(15) -0.013(10) 0.024(13) -0.004(10)
Cl7 0.088(4) 0.079(3) 0.100(4) -0.004(3) 0.018(3) 0.011(3)
Cl8 0.092(4) 0.105(4) 0.066(3) -0.002(3) 0.014(3) 0.021(3)
Cl9 0.089(4) 0.097(4) 0.078(3) -0.009(3) 0.009(3) -0.013(3)
Pd1 0.0308(5) 0.0496(5) 0.0440(5) 0.0059(4) 0.0020(4) 0.0026(4)
Cl1A 0.0432(16) 0.0597(18) 0.0466(16) 0.0046(13) -0.0096(13) 0.0001(14)
Cl1B 0.0511(18) 0.0526(17) 0.0486(16) -0.0086(13) -0.0039(14) 0.0020(14)
N1A 0.029(5) 0.042(5) 0.039(5) -0.001(4) 0.001(4) -0.001(4)
N1B 0.019(4) 0.062(7) 0.040(5) 0.002(5) -0.007(4) -0.005(4)
C1C 0.032(6) 0.053(7) 0.039(6) -0.006(5) -0.001(5) -0.004(5)
C2C 0.036(6) 0.053(7) 0.034(5) -0.006(5) 0.002(5) 0.000(5)
C3C 0.041(7) 0.061(8) 0.040(6) -0.010(6) -0.005(5) -0.001(6)
C4C 0.057(10) 0.067(10) 0.056(9) 0.001(7) 0.008(7) 0.001(8)
C5C 0.071(11) 0.062(9) 0.047(8) -0.015(7) -0.002(7) 0.005(8)
C6C 0.046(8) 0.051(8) 0.052(7) -0.008(6) -0.003(6) -0.001(6)
O21A 0.069(8) 0.062(7) 0.060(7) 0.031(5) 0.010(6) -0.002(6)
O22A 0.045(5) 0.047(5) 0.044(5) -0.004(4) 0.000(4) 0.011(4)
O23A 0.062(7) 0.062(7) 0.066(7) 0.008(5) -0.005(6) -0.004(6)
O24A 0.039(5) 0.064(6) 0.053(5) 0.004(5) 0.000(4) -0.004(4)
O25A 0.056(8) 0.114(13) 0.104(11) 0.056(10) -0.021(8) -0.017(8)
O26A 0.060(8) 0.114(12) 0.069(8) 0.025(8) -0.010(7) 0.001(8)
O31A 0.035(5) 0.068(6) 0.051(5) 0.000(5) 0.006(4) 0.017(5)
O32A 0.048(6) 0.062(6) 0.050(5) -0.002(5) -0.003(4) -0.009(5)
O33A 0.041(6) 0.062(6) 0.081(8) -0.007(6) -0.020(5) -0.007(5)
O34A 0.049(6) 0.087(9) 0.055(6) 0.012(6) -0.004(5) 0.006(6)
O35A 0.050(7) 0.137(15) 0.105(12) 0.071(12) -0.002(8) 0.011(9)
O36A 0.053(7) 0.079(8) 0.073(8) 0.003(6) 0.005(6) -0.006(6)
O41A 0.028(4) 0.049(5) 0.039(4) 0.005(3) -0.006(3) 0.002(4)
O42A 0.035(5) 0.054(5) 0.043(5) 0.006(4) 0.004(4) -0.003(4)
O43A 0.040(5) 0.061(6) 0.041(5) -0.007(4) 0.002(4) 0.002(4)
O44A 0.039(5) 0.056(6) 0.090(8) 0.023(6) 0.010(5) 0.014(5)
O45A 0.034(5) 0.057(6) 0.082(7) 0.027(5) 0.003(5) 0.016(4)
O46A 0.047(6) 0.048(5) 0.069(7) 0.005(5) -0.009(5) 0.016(5)
O51A 0.043(5) 0.046(5) 0.044(5) 0.004(4) 0.006(4) -0.002(4)
O52A 0.033(4) 0.047(5) 0.041(4) -0.002(4) -0.003(3) 0.008(4)
O53A 0.045(5) 0.065(6) 0.042(4) -0.004(4) 0.004(4) 0.000(5)
O54A 0.055(6) 0.054(5) 0.051(5) -0.003(4) 0.014(5) 0.002(5)
O55A 0.041(6) 0.053(6) 0.129(12) 0.013(7) -0.007(7) 0.017(5)
O56A 0.038(5) 0.058(6) 0.090(8) 0.020(6) 0.003(6) 0.005(5)
O63A 0.045(6) 0.088(8) 0.044(5) -0.004(5) 0.008(5) -0.002(5)
O64A 0.099(14) 0.129(16) 0.139(18) -0.078(15) -0.011(13) 0.040(13)
O65A 0.076(10) 0.047(7) 0.18(2) 0.028(10) 0.024(12) 0.021(7)
O66A 0.057(7) 0.054(6) 0.088(9) 0.015(6) 0.000(6) 0.003(5)
C11A 0.052(8) 0.043(6) 0.037(6) 0.010(5) -0.003(6) -0.004(6)
C12A 0.036(6) 0.035(6) 0.051(7) 0.006(5) 0.003(5) 0.006(5)
C13A 0.034(6) 0.054(7) 0.041(6) 0.002(5) 0.008(5) -0.005(6)
C14A 0.041(7) 0.058(8) 0.047(7) 0.003(6) 0.005(6) -0.003(6)
C15A 0.046(9) 0.049(9) 0.119(17) 0.022(10) 0.009(10) 0.006(7)
C16A 0.045(9) 0.067(10) 0.105(14) 0.043(10) 0.012(9) 0.021(8)
C21A 0.059(9) 0.054(8) 0.039(6) 0.014(6) 0.014(6) 0.007(7)
C22A 0.041(7) 0.050(7) 0.039(6) 0.004(5) -0.004(5) 0.003(6)
C23A 0.035(6) 0.045(7) 0.056(7) 0.006(6) -0.001(6) 0.000(5)
C24A 0.029(6) 0.069(9) 0.047(7) 0.001(6) 0.008(5) -0.002(6)
C25A 0.049(10) 0.081(12) 0.083(12) 0.037(10) -0.009(9) 0.009(8)
C26A 0.062(10) 0.064(10) 0.066(10) 0.013(8) -0.008(8) -0.003(8)
C31A 0.029(6) 0.067(9) 0.041(6) 0.002(6) 0.002(5) 0.009(6)
C32A 0.039(7) 0.041(6) 0.045(6) -0.005(5) -0.003(5) 0.009(5)
C33A 0.035(7) 0.059(8) 0.041(6) 0.010(6) -0.002(5) -0.005(6)
C34A 0.032(7) 0.064(9) 0.066(9) 0.011(7) 0.010(6) 0.010(6)
C35A 0.051(10) 0.083(13) 0.093(14) 0.053(11) -0.016(9) 0.007(9)
C36A 0.072(12) 0.074(12) 0.065(10) -0.008(9) 0.002(9) 0.002(10)
C41A 0.038(6) 0.043(6) 0.040(6) 0.012(5) -0.001(5) 0.003(5)
C42A 0.039(7) 0.039(6) 0.050(7) 0.006(5) -0.008(6) -0.011(5)
C43A 0.034(6) 0.052(7) 0.051(7) 0.000(5) 0.003(6) -0.003(5)
C44A 0.044(7) 0.058(8) 0.061(8) -0.004(7) 0.018(6) 0.004(7)
C45A 0.033(7) 0.054(8) 0.086(11) 0.027(8) -0.007(7) 0.018(6)
C46A 0.045(8) 0.056(8) 0.056(8) 0.022(7) 0.000(6) 0.012(6)
C51A 0.045(7) 0.055(7) 0.024(5) 0.004(5) 0.004(5) -0.010(6)
C52A 0.042(7) 0.038(6) 0.041(6) -0.003(5) -0.002(5) 0.003(5)
C53A 0.051(8) 0.048(7) 0.041(6) 0.001(5) 0.011(6) -0.006(6)
C54A 0.046(8) 0.056(8) 0.066(9) -0.005(7) 0.007(7) -0.007(7)
C55A 0.040(7) 0.042(7) 0.093(12) 0.021(7) 0.004(8) 0.008(6)
C56A 0.048(8) 0.040(7) 0.080(10) 0.013(7) 0.012(8) 0.012(6)
C61A 0.022(5) 0.049(6) 0.036(5) -0.001(5) 0.004(4) 0.005(4)
C62A 0.052(7) 0.049(7) 0.031(5) -0.006(5) 0.008(5) 0.001(6)
C63A 0.039(7) 0.058(8) 0.057(8) -0.009(6) 0.003(6) -0.007(6)
C64A 0.082(14) 0.078(12) 0.076(12) -0.009(10) -0.008(11) -0.011(11)
C65A 0.040(8) 0.060(9) 0.091(13) 0.006(8) 0.011(8) 0.009(7)
C66A 0.044(7) 0.040(6) 0.081(10) 0.009(7) 0.019(7) 0.009(6)
C71A 0.081(14) 0.067(11) 0.090(14) 0.025(10) 0.023(12) -0.020(10)
C72A 0.045(8) 0.098(13) 0.047(7) -0.001(8) 0.004(6) 0.014(8)
C73A 0.064(11) 0.047(8) 0.13(2) 0.006(11) -0.021(13) 0.003(8)
C74A 0.049(8) 0.064(8) 0.052(7) 0.006(6) -0.006(6) -0.013(7)
C75A 0.040(10) 0.12(2) 0.19(3) 0.07(2) -0.044(15) -0.013(11)
C76A 0.099(19) 0.14(2) 0.11(2) 0.08(2) 0.028(16) 0.023(18)
C81A 0.037(7) 0.118(16) 0.059(9) -0.026(10) 0.008(7) 0.030(9)
C82A 0.046(8) 0.083(11) 0.054(8) -0.006(8) -0.001(7) -0.010(8)
C83A 0.059(11) 0.093(15) 0.106(16) -0.050(14) -0.025(11) 0.019(11)
C84A 0.081(15) 0.098(16) 0.085(15) 0.033(13) -0.024(12) 0.003(12)
C85A 0.13(3) 0.14(3) 0.071(14) -0.013(16) -0.010(17) -0.01(2)
C86A 0.087(16) 0.092(16) 0.085(14) -0.009(12) -0.012(13) 0.019(13)
C93A 0.055(10) 0.075(12) 0.087(13) -0.020(10) 0.001(9) 0.016(9)
C94A 0.36(10) 0.32(8) 0.073(19) -0.02(3) 0.04(3) -0.23(8)
C95A 0.079(16) 0.052(12) 0.20(3) 0.012(16) 0.033(19) 0.023(11)
C96A 0.063(11) 0.074(12) 0.104(16) -0.022(11) -0.007(11) -0.003(10)
Pd2 0.0337(5) 0.0456(5) 0.0411(5) 0.0004(4) -0.0026(3) 0.0000(4)
Cl2A 0.0464(18) 0.060(2) 0.071(2) 0.0103(17) 0.0009(17) 0.0136(15)
Cl2B 0.0363(16) 0.0627(19) 0.067(2) -0.0037(16) -0.0027(15) -0.0086(14)
N2A 0.036(6) 0.051(6) 0.047(6) -0.003(5) -0.002(5) -0.008(5)
N2B 0.045(6) 0.048(6) 0.044(6) 0.005(5) 0.009(5) 0.003(5)
C1D 0.043(7) 0.054(7) 0.038(6) -0.003(5) 0.003(5) 0.008(6)
C2D 0.055(9) 0.053(7) 0.043(7) 0.012(6) 0.004(6) 0.014(6)
C3D 0.086(12) 0.049(7) 0.041(6) 0.002(5) -0.013(8) 0.009(8)
C4D 0.077(12) 0.075(11) 0.041(7) -0.018(7) -0.004(7) 0.025(9)
C5D 0.058(10) 0.066(10) 0.065(10) 0.005(8) 0.008(8) 0.019(8)
C6D 0.036(7) 0.069(9) 0.058(8) -0.003(7) 0.008(6) 0.011(7)
O21B 0.062(7) 0.062(6) 0.058(6) 0.008(5) -0.008(5) 0.021(6)
O22B 0.042(6) 0.092(8) 0.041(5) 0.004(5) 0.005(4) 0.006(6)
O23B 0.070(9) 0.073(8) 0.105(12) -0.011(8) -0.003(8) 0.013(7)
O24B 0.105(12) 0.039(6) 0.146(16) -0.016(8) -0.050(12) 0.010(7)
O25B 0.078(9) 0.060(7) 0.079(8) -0.009(6) 0.001(7) -0.005(6)
O26B 0.038(5) 0.078(7) 0.046(5) -0.011(5) 0.000(4) 0.009(5)
O31B 0.081(8) 0.042(5) 0.051(5) 0.003(4) 0.010(5) -0.009(5)
O32B 0.040(5) 0.084(8) 0.054(6) -0.011(5) -0.002(5) 0.006(5)
O33B 0.087(9) 0.049(6) 0.084(8) -0.013(6) -0.021(8) 0.014(6)
O34B 0.091(12) 0.065(9) 0.17(2) -0.041(11) -0.027(13) 0.001(8)
O35B 0.042(6) 0.079(7) 0.053(6) -0.004(5) 0.010(5) -0.011(5)
O36B 0.044(5) 0.051(5) 0.050(5) -0.002(4) 0.007(4) 0.005(4)
O41B 0.035(5) 0.063(6) 0.042(5) -0.002(4) 0.004(4) -0.004(4)
O42B 0.036(5) 0.055(5) 0.056(5) -0.003(4) -0.013(4) 0.012(4)
O43B 0.075(9) 0.060(7) 0.073(8) 0.004(6) -0.032(7) -0.002(6)
O44B 0.049(6) 0.048(5) 0.072(7) 0.012(5) -0.008(5) -0.003(5)
O45B 0.034(5) 0.062(6) 0.045(5) 0.001(4) -0.002(4) 0.002(4)
O46B 0.037(5) 0.058(6) 0.047(5) 0.001(4) -0.008(4) 0.003(4)
O51B 0.042(5) 0.053(5) 0.040(4) -0.003(4) -0.007(4) 0.012(4)
O52B 0.037(5) 0.060(6) 0.037(4) 0.001(4) 0.009(4) 0.001(4)
O53B 0.075(8) 0.058(6) 0.061(6) 0.000(5) -0.015(6) -0.005(6)
O54B 0.061(7) 0.069(7) 0.071(7) 0.023(6) -0.008(6) -0.003(6)
O55B 0.040(5) 0.067(6) 0.056(5) 0.005(5) -0.002(4) -0.022(5)
O56B 0.026(4) 0.073(7) 0.049(5) 0.001(4) 0.006(4) 0.001(4)
O63B 0.24(3) 0.078(11) 0.076(11) -0.007(9) 0.014(15) 0.030(15)
O64B 0.093(11) 0.070(8) 0.093(10) 0.009(7) 0.018(9) -0.007(8)
O65B 0.025(4) 0.102(9) 0.050(5) 0.000(6) -0.001(4) 0.000(5)
O66B 0.058(7) 0.093(8) 0.040(5) -0.012(5) 0.001(5) 0.030(6)
C11B 0.040(7) 0.055(7) 0.040(6) -0.007(5) -0.006(5) 0.010(6)
C12B 0.033(6) 0.072(9) 0.045(7) 0.006(6) 0.008(5) -0.010(6)
C13B 0.069(11) 0.049(8) 0.069(10) 0.001(7) -0.024(9) 0.017(8)
C14B 0.079(12) 0.045(8) 0.086(12) 0.006(8) -0.023(11) -0.008(8)
C15B 0.051(8) 0.052(8) 0.060(8) 0.002(6) -0.001(7) -0.022(7)
C16B 0.033(6) 0.059(8) 0.052(7) 0.001(6) -0.005(6) 0.007(6)
C21B 0.082(12) 0.056(8) 0.047(7) 0.007(6) -0.013(7) 0.020(9)
C22B 0.030(6) 0.082(10) 0.037(6) -0.004(6) 0.001(5) -0.013(6)
C23B 0.042(8) 0.061(10) 0.101(14) -0.002(9) -0.015(9) 0.013(7)
C24B 0.082(14) 0.056(10) 0.096(14) 0.005(9) -0.030(12) -0.007(9)
C25B 0.062(10) 0.062(9) 0.049(8) -0.004(7) 0.001(7) -0.031(8)
C26B 0.044(7) 0.067(9) 0.035(6) -0.001(6) 0.003(5) 0.010(6)
C31B 0.051(8) 0.048(7) 0.052(7) 0.001(6) -0.005(6) -0.002(6)
C32B 0.026(6) 0.073(10) 0.058(8) -0.004(7) -0.009(6) 0.005(6)
C33B 0.084(13) 0.042(7) 0.072(10) -0.016(7) -0.021(9) 0.012(8)
C34B 0.058(10) 0.055(9) 0.088(12) -0.004(8) -0.012(9) -0.004(8)
C35B 0.037(7) 0.071(10) 0.054(8) -0.011(7) 0.000(6) -0.022(7)
C36B 0.030(6) 0.055(7) 0.046(6) 0.008(6) -0.003(5) 0.014(5)
C41B 0.044(7) 0.048(7) 0.043(6) 0.007(5) -0.003(6) -0.008(6)
C42B 0.032(6) 0.062(8) 0.063(8) -0.011(7) -0.007(6) -0.006(6)
C43B 0.068(11) 0.057(9) 0.058(9) 0.005(7) -0.014(8) 0.004(8)
C44B 0.064(10) 0.043(7) 0.081(11) 0.001(7) -0.001(9) -0.003(7)
C45B 0.029(6) 0.060(8) 0.058(8) 0.003(6) -0.004(6) -0.014(6)
C46B 0.030(6) 0.053(7) 0.043(6) 0.010(5) -0.002(5) 0.006(5)
C51B 0.031(6) 0.048(6) 0.046(6) 0.012(5) 0.002(5) 0.001(5)
C52B 0.030(5) 0.054(7) 0.033(5) 0.000(5) -0.004(4) 0.004(5)
C53B 0.065(10) 0.044(7) 0.072(10) 0.002(7) -0.018(8) 0.008(7)
C54B 0.060(10) 0.056(9) 0.071(10) 0.019(8) -0.010(8) -0.006(8)
C55B 0.037(7) 0.064(8) 0.044(7) -0.004(6) -0.005(5) -0.007(6)
C56B 0.028(6) 0.062(8) 0.052(7) 0.001(6) -0.007(5) 0.011(6)
C61B 0.037(6) 0.052(7) 0.042(6) 0.003(5) 0.001(5) -0.002(5)
C62B 0.043(7) 0.058(7) 0.036(6) 0.007(6) 0.001(5) 0.007(6)
C63B 0.13(2) 0.063(11) 0.075(13) 0.019(10) 0.008(14) -0.009(13)
C64B 0.085(12) 0.052(8) 0.051(8) -0.001(7) 0.004(8) -0.005(8)
C65B 0.027(6) 0.081(10) 0.053(7) 0.007(7) -0.006(6) -0.006(6)
C66B 0.062(10) 0.066(10) 0.053(8) 0.003(7) 0.004(7) -0.003(8)
C71B 0.15(3) 0.085(18) 0.19(4) 0.01(2) -0.02(3) 0.08(2)
C72B 0.073(12) 0.087(13) 0.058(9) 0.005(9) 0.015(9) -0.004(11)
C73B 0.053(12) 0.15(3) 0.096(16) -0.001(17) 0.014(12) 0.015(14)
C74B 0.31(7) 0.082(19) 0.21(5) -0.01(2) -0.17(5) 0.07(3)
C75B 0.15(3) 0.070(12) 0.065(11) -0.012(9) 0.004(14) -0.023(15)
C76B 0.063(11) 0.14(2) 0.052(9) -0.025(11) -0.019(9) 0.040(12)
C81B 0.089(15) 0.100(15) 0.055(9) 0.016(10) -0.005(10) -0.026(13)
C82B 0.061(11) 0.097(15) 0.073(11) -0.039(11) -0.006(9) 0.020(10)
C83B 0.14(2) 0.057(10) 0.084(14) -0.003(10) 0.034(15) 0.003(13)
C84B 0.11(2) 0.11(2) 0.14(3) -0.04(2) -0.03(2) -0.02(2)
C85B 0.088(14) 0.066(10) 0.061(10) 0.011(8) 0.025(10) -0.009(10)
C86B 0.057(9) 0.063(9) 0.056(8) 0.007(7) -0.001(7) 0.003(7)
C93B 0.44(10) 0.10(2) 0.082(19) 0.026(16) 0.10(4) 0.08(4)
C94B 0.14(3) 0.087(16) 0.15(3) 0.009(17) 0.09(3) 0.000(18)
C95B 0.035(8) 0.111(16) 0.070(11) 0.010(10) 0.004(7) 0.008(9)
C96B 0.14(3) 0.17(3) 0.081(15) -0.049(18) 0.049(17) 0.07(2)

loop_
_atom_type_symbol
_atom_type_description
_atom_type_scat_dispersion_real
_atom_type_scat_dispersion_imag
_atom_type_scat_source
C C 0.0181 0.0091 'International Tables Vol C Tables 4.2.6.8 and 6.1.1.4'
H H 0.0000 0.0000 'International Tables Vol C Tables 4.2.6.8 and 6.1.1.4'
N N 0.0311 0.0180 'International Tables Vol C Tables 4.2.6.8 and 6.1.1.4'
O O 0.0492 0.0322 'International Tables Vol C Tables 4.2.6.8 and 6.1.1.4'
Cl Cl 0.3639 0.7018 'International Tables Vol C Tables 4.2.6.8 and 6.1.1.4'
Pd Pd 0.1215 3.9337 'International Tables Vol C Tables 4.2.6.8 and 6.1.1.4'

loop_
_geom_angle_atom_site_label_1
_geom_angle_atom_site_label_2
_geom_angle_atom_site_label_3
_geom_angle
Cl3 C1 Cl1 114.0(14)
Cl3 C1 Cl2 110.3(15)
Cl1 C1 Cl2 109.9(15)
Cl3 C1 H1 107.5
Cl1 C1 H1 107.4
Cl2 C1 H1 107.4
Cl4 C2 Cl5 110(2)
Cl4 C2 Cl6 112(3)
Cl5 C2 Cl6 134(5)
Cl4 C2 H2 96.6
Cl5 C2 H2 96.6
Cl6 C2 H2 96.6
Cl8 C3 Cl7 113.2(16)
Cl8 C3 Cl9 111.6(15)
Cl7 C3 Cl9 111.5(12)
Cl8 C3 H3 106.7
Cl7 C3 H3 106.7
Cl9 C3 H3 106.7
N2A Pd1 N1A 82.4(5)
N2A Pd1 Cl1A 176.3(4)
N1A Pd1 Cl1A 96.1(3)
N2A Pd1 Cl2A 92.6(4)
N1A Pd1 Cl2A 173.9(3)
Cl1A Pd1 Cl2A 89.13(15)
C61A N1A C1C 106.9(10)
C61A N1A C62A 114.6(10)
C1C N1A C62A 103.7(9)
C61A N1A Pd1 111.5(7)
C1C N1A Pd1 101.7(8)
C62A N1A Pd1 116.7(8)
C1D N1B C61B 107.6(11)
C1D N1B C62B 105.4(10)
C61B N1B C62B 116.6(10)
C1D N1B Pd2 99.3(8)
C61B N1B Pd2 110.1(8)
C62B N1B Pd2 115.9(9)
C2C C1C N1A 110.9(11)
C2C C1C H1C1 109.5
N1A C1C H1C1 109.5
C2C C1C H1C2 109.5
N1A C1C H1C2 109.5
H1C1 C1C H1C2 108.0
N2A C2C C3C 122.3(14)
N2A C2C C1C 115.2(12)
C3C C2C C1C 122.5(14)
C2C C3C C4C 117.7(15)
C2C C3C H3C 121.1
C4C C3C H3C 121.1
C5C C4C C3C 117.9(17)
C5C C4C H4C 121.1
C3C C4C H4C 121.1
C4C C5C C6C 121.5(17)
C4C C5C H5C 119.2
C6C C5C H5C 119.2
N2A C6C C5C 119.8(16)
N2A C6C H6C 120.1
C5C C6C H6C 120.1
C71A O21A C21A 112.7(16)
C22A O22A C72A 115.1(12)
C23A O23A C73A 114.2(17)
C24A O24A C74A 112.8(12)
C25A O25A C75A 115(3)
C76A O26A C26A 115(2)
C81A O31A C31A 114.7(12)
C32A O32A C82A 115.5(13)
C83A O33A C33A 113.4(16)
C84A O34A C34A 116.7(15)
C85A O35A C35A 115(2)
C86A O36A C36A 111.5(19)
C12A O41A C41A 113.2(10)
C13A O42A C42A 116.9(11)
C43A O43A C14A 117.0(11)
C15A O44A C44A 118.7(13)
C16A O45A C45A 119.2(12)
C11A O46A C46A 117.2(13)
C51A O51A C11A 115.6(10)
C12A O52A C52A 111.7(10)
C13A O53A C53A 113.2(11)
C14A O54A C54A 117.2(12)
C15A O55A C55A 118.8(15)
C56A O56A C16A 111.8(14)
C63A O63A C93A 111.9(15)
C64A O64A C94A 122(4)
C95A O65A C65A 116(2)
C96A O66A C66A 111.3(16)
O46A C11A O51A 110.1(12)
O46A C11A C21A 110.8(12)
O51A C11A C21A 107.9(11)
O46A C11A H11A 109.3
O51A C11A H11A 109.3
C21A C11A H11A 109.3
O41A C12A O52A 113.0(10)
O41A C12A C22A 109.9(11)
O52A C12A C22A 107.3(11)
O41A C12A H12A 108.8
O52A C12A H12A 108.8
C22A C12A H12A 108.8
O42A C13A O53A 110.1(11)
O42A C13A C23A 107.8(11)
O53A C13A C23A 110.6(11)
O42A C13A H13A 109.5
O53A C13A H13A 109.5
C23A C13A H13A 109.5
O54A C14A O43A 112.6(12)
O54A C14A C24A 107.5(13)
O43A C14A C24A 107.1(12)
O54A C14A H14A 109.9
O43A C14A H14A 109.9
C24A C14A H14A 109.9
O55A C15A O44A 110.1(18)
O55A C15A C25A 106.0(16)
O44A C15A C25A 111.8(18)
O55A C15A H15A 109.6
O44A C15A H15A 109.6
C25A C15A H15A 109.6
O45A C16A O56A 110.3(14)
O45A C16A C26A 113.9(18)
O56A C16A C26A 104.0(15)
O45A C16A H16A 109.5
O56A C16A H16A 109.5
C26A C16A H16A 109.5
O21A C21A C11A 111.8(12)
O21A C21A C31A 109.0(13)
C11A C21A C31A 107.1(13)
O21A C21A H21A 109.6
C11A C21A H21A 109.6
C31A C21A H21A 109.6
O22A C22A C32A 107.0(11)
O22A C22A C12A 114.0(12)
C32A C22A C12A 113.4(12)
O22A C22A H22A 107.3
C32A C22A H22A 107.3
C12A C22A H22A 107.3
O23A C23A C33A 108.4(13)
O23A C23A C13A 116.1(12)
C33A C23A C13A 109.8(12)
O23A C23A H23A 107.4
C33A C23A H23A 107.4
C13A C23A H23A 107.4
O24A C24A C14A 113.9(13)
O24A C24A C34A 108.5(12)
C14A C24A C34A 109.0(12)
O24A C24A H24A 108.4
C14A C24A H24A 108.4
C34A C24A H24A 108.4
O25A C25A C15A 112.1(17)
O25A C25A C35A 106(2)
C15A C25A C35A 111.2(16)
O25A C25A H25A 109.0
C15A C25A H25A 109.0
C35A C25A H25A 109.0
O26A C26A C36A 108.2(18)
O26A C26A C16A 103.5(17)
C36A C26A C16A 111.0(16)
O26A C26A H26A 111.3
C36A C26A H26A 111.3
C16A C26A H26A 111.3
O31A C31A C41A 109.0(12)
O31A C31A C21A 110.4(12)
C41A C31A C21A 113.6(12)
O31A C31A H31A 107.9
C41A C31A H31A 107.9
C21A C31A H31A 107.9
O32A C32A C42A 109.8(11)
O32A C32A C22A 109.8(11)
C42A C32A C22A 111.9(11)
O32A C32A H32A 108.4
C42A C32A H32A 108.4
C22A C32A H32A 108.4
O33A C33A C23A 110.6(12)
O33A C33A C43A 105.7(12)
C23A C33A C43A 112.4(12)
O33A C33A H33A 109.4
C23A C33A H33A 109.4
C43A C33A H33A 109.4
O34A C34A C44A 110.6(14)
O34A C34A C24A 109.5(13)
C44A C34A C24A 110.8(14)
O34A C34A H34A 108.6
C44A C34A H34A 108.6
C24A C34A H34A 108.6
O35A C35A C45A 111.3(18)
O35A C35A C25A 110.3(14)
C45A C35A C25A 109(2)
O35A C35A H35A 108.6
C45A C35A H35A 108.6
C25A C35A H35A 108.6
O36A C36A C26A 110.0(18)
O36A C36A C46A 107.7(17)
C26A C36A C46A 110.5(17)
O36A C36A H36A 109.6
C26A C36A H36A 109.6
C46A C36A H36A 109.6
O41A C41A C31A 103.4(11)
O41A C41A C51A 112.5(11)
C31A C41A C51A 115.1(11)
O41A C41A H41A 108.5
C31A C41A H41A 108.5
C51A C41A H41A 108.5
O42A C42A C32A 106.3(11)
O42A C42A C52A 114.1(12)
C32A C42A C52A 107.3(11)
O42A C42A H42A 109.7
C32A C42A H42A 109.7
C52A C42A H42A 109.7
O43A C43A C53A 108.9(11)
O43A C43A C33A 107.7(11)
C53A C43A C33A 110.0(12)
O43A C43A H43A 110.1
C53A C43A H43A 110.1
C33A C43A H43A 110.1
O44A C44A C34A 108.0(13)
O44A C44A C54A 107.6(14)
C34A C44A C54A 112.6(14)
O44A C44A H44A 109.5
C34A C44A H44A 109.5
C54A C44A H44A 109.5
O45A C45A C35A 107.7(16)
O45A C45A C55A 109.6(13)
C35A C45A C55A 114.9(15)
O45A C45A H45A 108.2
C35A C45A H45A 108.1
C55A C45A H45A 108.1
O46A C46A C36A 109.7(16)
O46A C46A C56A 111.3(12)
C36A C46A C56A 111.0(15)
O46A C46A H46A 108.3
C36A C46A H46A 108.3
C56A C46A H46A 108.3
O51A C51A C61A 103.1(10)
O51A C51A C41A 111.6(10)
C61A C51A C41A 113.4(11)
O51A C51A H51A 109.5
C61A C51A H51A 109.5
C41A C51A H51A 109.5
O52A C52A C62A 107.3(11)
O52A C52A C42A 103.8(10)
C62A C52A C42A 117.8(12)
O52A C52A H52A 109.2
C62A C52A H52A 109.2
C42A C52A H52A 109.2
O53A C53A C43A 111.9(12)
O53A C53A C63A 104.8(12)
C43A C53A C63A 114.4(13)
O53A C53A H53A 108.5
C43A C53A H53A 108.5
C63A C53A H53A 108.5
O54A C54A C64A 107.9(16)
O54A C54A C44A 109.3(13)
C64A C54A C44A 112.0(17)
O54A C54A H54A 109.2
C64A C54A H54A 109.2
C44A C54A H54A 109.2
O55A C55A C65A 110.0(15)
O55A C55A C45A 107.9(16)
C65A C55A C45A 114.2(15)
O55A C55A H55A 108.2
C65A C55A H55A 108.2
C45A C55A H55A 108.2
O56A C56A C66A 107.3(14)
O56A C56A C46A 109.4(13)
C66A C56A C46A 110.8(14)
O56A C56A H56A 109.8
C66A C56A H56A 109.8
C46A C56A H56A 109.8
N1A C61A C51A 115.7(10)
N1A C61A H61A 108.4
C51A C61A H61A 108.4
N1A C61A H61B 108.4
C51A C61A H61B 108.4
H61A C61A H61B 107.4
C52A C62A N1A 113.2(11)
C52A C62A H62A 108.9
N1A C62A H62A 108.9
C52A C62A H62B 108.9
N1A C62A H62B 108.9
H62A C62A H62B 107.7
O63A C63A C53A 110.8(13)
O63A C63A H63A 109.5
C53A C63A H63A 109.5
O63A C63A H63B 109.5
C53A C63A H63B 109.5
H63A C63A H63B 108.1
O64A C64A C54A 113.7(19)
O64A C64A H64A 108.8
C54A C64A H64A 108.8
O64A C64A H64B 108.8
C54A C64A H64B 108.8
H64A C64A H64B 107.7
O65A C65A C55A 110(2)
O65A C65A H65A 109.6
C55A C65A H65A 109.6
O65A C65A H65B 109.6
C55A C65A H65B 109.6
H65A C65A H65B 108.1
O66A C66A C56A 109.9(14)
O66A C66A H66A 109.7
C56A C66A H66A 109.7
O66A C66A H66B 109.7
C56A C66A H66B 109.7
H66A C66A H66B 108.2
O21A C71A H71A 109.5
O21A C71A H71B 109.5
H71A C71A H71B 109.5
O21A C71A H71C 109.5
H71A C71A H71C 109.5
H71B C71A H71C 109.5
O22A C72A H72A 109.5
O22A C72A H72B 109.5
H72A C72A H72B 109.5
O22A C72A H72C 109.5
H72A C72A H72C 109.5
H72B C72A H72C 109.5
O23A C73A H73A 109.5
O23A C73A H73B 109.5
H73A C73A H73B 109.5
O23A C73A H73C 109.5
H73A C73A H73C 109.5
H73B C73A H73C 109.5
O24A C74A H74A 109.5
O24A C74A H74B 109.5
H74A C74A H74B 109.5
O24A C74A H74C 109.5
H74A C74A H74C 109.5
H74B C74A H74C 109.5
O25A C75A H75A 109.5
O25A C75A H75B 109.5
H75A C75A H75B 109.5
O25A C75A H75C 109.5
H75A C75A H75C 109.5
H75B C75A H75C 109.5
O26A C76A H76A 109.5
O26A C76A H76B 109.5
H76A C76A H76B 109.5
O26A C76A H76C 109.5
H76A C76A H76C 109.5
H76B C76A H76C 109.5
O31A C81A H81A 109.5
O31A C81A H81B 109.5
H81A C81A H81B 109.5
O31A C81A H81C 109.5
H81A C81A H81C 109.5
H81B C81A H81C 109.5
O32A C82A H82A 109.5
O32A C82A H82B 109.5
H82A C82A H82B 109.5
O32A C82A H82C 109.5
H82A C82A H82C 109.5
H82B C82A H82C 109.5
O33A C83A H83A 109.5
O33A C83A H83B 109.5
H83A C83A H83B 109.5
O33A C83A H83C 109.5
H83A C83A H83C 109.5
H83B C83A H83C 109.5
O34A C84A H84A 109.5
O34A C84A H84B 109.5
H84A C84A H84B 109.5
O34A C84A H84C 109.5
H84A C84A H84C 109.5
H84B C84A H84C 109.5
O35A C85A H85A 109.5
O35A C85A H85B 109.5
H85A C85A H85B 109.5
O35A C85A H85C 109.5
H85A C85A H85C 109.5
H85B C85A H85C 109.5
O36A C86A H86A 109.5
O36A C86A H86B 109.5
H86A C86A H86B 109.5
O36A C86A H86C 109.5
H86A C86A H86C 109.5
H86B C86A H86C 109.5
O63A C93A H93A 109.5
O63A C93A H93B 109.5
H93A C93A H93B 109.5
O63A C93A H93C 109.5
H93A C93A H93C 109.5
H93B C93A H93C 109.5
O64A C94A H94A 109.5
O64A C94A H94B 109.5
H94A C94A H94B 109.5
O64A C94A H94C 109.5
H94A C94A H94C 109.5
H94B C94A H94C 109.5
O65A C95A H95A 109.5
O65A C95A H95B 109.5
H95A C95A H95B 109.5
O65A C95A H95C 109.5
H95A C95A H95C 109.5
H95B C95A H95C 109.5
O66A C96A H96A 109.5
O66A C96A H96B 109.5
H96A C96A H96B 109.5
O66A C96A H96C 109.5
H96A C96A H96C 109.5
H96B C96A H96C 109.5
N2B Pd2 N1B 80.8(5)
N2B Pd2 Cl1B 176.9(4)
N1B Pd2 Cl1B 96.3(3)
N2B Pd2 Cl2B 93.3(4)
N1B Pd2 Cl2B 173.5(3)
Cl1B Pd2 Cl2B 89.56(14)
C6C N2A C2C 120.7(13)
C6C N2A Pd1 126.1(11)
C2C N2A Pd1 112.8(9)
C2D N2B C6D 121.7(14)
C2D N2B Pd2 113.8(10)
C6D N2B Pd2 124.1(12)
C2D C1D N1B 110.2(12)
C2D C1D H1D1 109.6
N1B C1D H1D1 109.6
C2D C1D H1D2 109.6
N1B C1D H1D2 109.6
H1D1 C1D H1D2 108.1
N2B C2D C3D 119.7(15)
N2B C2D C1D 115.8(14)
C3D C2D C1D 124.5(16)
C4D C3D C2D 119.9(17)
C4D C3D H3D 120.0
C2D C3D H3D 120.0
C3D C4D C5D 120.4(16)
C3D C4D H4D 119.8
C5D C4D H4D 119.8
C4D C5D C6D 118.4(16)
C4D C5D H5D 120.8
C6D C5D H5D 120.8
N2B C6D C5D 119.6(17)
N2B C6D H6D 120.2
C5D C6D H6D 120.2
C21B O21B C71B 109(2)
C72B O22B C22B 111.8(14)
C23B O23B C73B 115(2)
C24B O24B C74B 122(3)
C25B O25B C75B 112.2(19)
C26B O26B C76B 113.5(13)
C81B O31B C31B 117.1(15)
C32B O32B C82B 115.0(13)
C83B O33B C33B 117.9(17)
C34B O34B C84B 111(2)
C85B O35B C35B 113.0(14)
C36B O36B C86B 112.7(11)
C12B O41B C41B 116.4(11)
C13B O42B C42B 117.9(12)
C14B O43B C43B 119.9(14)
C15B O44B C44B 118.5(13)
C16B O45B C45B 117.4(12)
C11B O46B C46B 116.7(11)
C11B O51B C51B 110.8(10)
C12B O52B C52B 110.1(10)
C13B O53B C53B 113.8(14)
C14B O54B C54B 112.4(16)
C55B O55B C15B 115.7(11)
C16B O56B C56B 114.8(11)
C63B O63B C93B 128(3)
C94B O64B C64B 111.3(18)
C95B O65B C65B 109.8(14)
C66B O66B C96B 112.2(19)
O46B C11B O51B 106.6(11)
O46B C11B C21B 114.7(13)
O51B C11B C21B 107.0(12)
O46B C11B H11B 109.5
O51B C11B H11B 109.5
C21B C11B H11B 109.5
O41B C12B O52B 111.9(11)
O41B C12B C22B 110.7(13)
O52B C12B C22B 109.2(13)
O41B C12B H12B 108.3
O52B C12B H12B 108.3
C22B C12B H12B 108.3
O53B C13B O42B 109.7(14)
O53B C13B C23B 110.9(17)
O42B C13B C23B 107.8(15)
O53B C13B H13B 109.4
O42B C13B H13B 109.4
C23B C13B H13B 109.4
O54B C14B O43B 113.2(14)
O54B C14B C24B 107.4(17)
O43B C14B C24B 107.9(19)
O54B C14B H14B 109.4
O43B C14B H14B 109.4
C24B C14B H14B 109.4
O44B C15B O55B 109.6(12)
O44B C15B C25B 108.8(14)
O55B C15B C25B 108.3(15)
O44B C15B H15B 110.0
O55B C15B H15B 110.0
C25B C15B H15B 110.0
O56B C16B O45B 114.3(12)
O56B C16B C26B 108.1(13)
O45B C16B C26B 109.2(12)
O56B C16B H16B 108.4
O45B C16B H16B 108.4
C26B C16B H16B 108.4
O21B C21B C11B 112.0(16)
O21B C21B C31B 106.2(14)
C11B C21B C31B 108.2(13)
O21B C21B H21B 110.1
C11B C21B H21B 110.1
C31B C21B H21B 110.1
O22B C22B C12B 112.2(14)
O22B C22B C32B 107.5(13)
C12B C22B C32B 115.2(12)
O22B C22B H22B 107.2
C12B C22B H22B 107.2
C32B C22B H22B 107.2
O23B C23B C13B 115.3(19)
O23B C23B C33B 111.1(19)
C13B C23B C33B 111.4(15)
O23B C23B H23B 106.1
C13B C23B H23B 106.1
C33B C23B H23B 106.1
O24B C24B C34B 110(2)
O24B C24B C14B 111.3(18)
C34B C24B C14B 109.7(16)
O24B C24B H24B 108.5
C34B C24B H24B 108.5
C14B C24B H24B 108.5
O25B C25B C15B 109.5(16)
O25B C25B C35B 110.5(14)
C15B C25B C35B 110.6(13)
O25B C25B H25B 108.7
C15B C25B H25B 108.7
C35B C25B H25B 108.7
O26B C26B C16B 114.8(14)
O26B C26B C36B 108.4(12)
C16B C26B C36B 108.5(11)
O26B C26B H26B 108.3
C16B C26B H26B 108.3
C36B C26B H26B 108.3
O31B C31B C21B 112.6(13)
O31B C31B C41B 106.6(12)
C21B C31B C41B 112.4(13)
O31B C31B H31B 108.4
C21B C31B H31B 108.4
C41B C31B H31B 108.4
O32B C32B C42B 111.4(14)
O32B C32B C22B 108.8(13)
C42B C32B C22B 111.7(14)
O32B C32B H32B 108.3
C42B C32B H32B 108.3
C22B C32B H32B 108.3
O33B C33B C43B 111.2(17)
O33B C33B C23B 107.9(16)
C43B C33B C23B 110.5(16)
O33B C33B H33B 109.1
C43B C33B H33B 109.1
C23B C33B H33B 109.1
O34B C34B C24B 110.6(18)
O34B C34B C44B 107.8(17)
C24B C34B C44B 112(2)
O34B C34B H34B 108.8
C24B C34B H34B 108.8
C44B C34B H34B 108.8
O35B C35B C25B 107.8(12)
O35B C35B C45B 107.7(15)
C25B C35B C45B 111.4(14)
O35B C35B H35B 110.0
C25B C35B H35B 110.0
C45B C35B H35B 110.0
O36B C36B C46B 114.3(12)
O36B C36B C26B 114.7(11)
C46B C36B C26B 108.4(11)
O36B C36B H36B 106.3
C46B C36B H36B 106.3
C26B C36B H36B 106.3
O41B C41B C31B 104.0(11)
O41B C41B C51B 109.0(11)
C31B C41B C51B 115.6(12)
O41B C41B H41B 109.3
C31B C41B H41B 109.3
C51B C41B H41B 109.3
O42B C42B C32B 112.5(13)
O42B C42B C52B 113.3(12)
C32B C42B C52B 107.7(13)
O42B C42B H42B 107.7
C32B C42B H42B 107.7
C52B C42B H42B 107.7
O43B C43B C33B 106.6(15)
O43B C43B C53B 106.2(15)
C33B C43B C53B 115.0(16)
O43B C43B H43B 109.6
C33B C43B H43B 109.6
C53B C43B H43B 109.6
O44B C44B C34B 107.4(17)
O44B C44B C54B 107.9(13)
C34B C44B C54B 114.5(17)
O44B C44B H44B 109.0
C34B C44B H44B 109.0
C54B C44B H44B 109.0
O45B C45B C35B 107.0(12)
O45B C45B C55B 108.8(12)
C35B C45B C55B 111.7(14)
O45B C45B H45B 109.8
C35B C45B H45B 109.8
C55B C45B H45B 109.8
O46B C46B C36B 105.3(11)
O46B C46B C56B 109.2(11)
C36B C46B C56B 111.9(13)
O46B C46B H46B 110.1
C36B C46B H46B 110.1
C56B C46B H46B 110.1
O51B C51B C61B 100.8(11)
O51B C51B C41B 109.9(11)
C61B C51B C41B 114.0(11)
O51B C51B H51B 110.6
C61B C51B H51B 110.6
C41B C51B H51B 110.6
O52B C52B C62B 105.8(11)
O52B C52B C42B 103.7(10)
C62B C52B C42B 119.8(12)
O52B C52B H52B 109.0
C62B C52B H52B 109.0
C42B C52B H52B 109.0
O53B C53B C63B 103.7(18)
O53B C53B C43B 111.2(16)
C63B C53B C43B 113.5(17)
O53B C53B H53B 109.4
C63B C53B H53B 109.4
C43B C53B H53B 109.4
O54B C54B C44B 111.8(15)
O54B C54B C64B 102.3(15)
C44B C54B C64B 115.6(16)
O54B C54B H54B 108.9
C44B C54B H54B 108.9
C64B C54B H54B 108.9
O55B C55B C65B 108.5(13)
O55B C55B C45B 109.5(12)
C65B C55B C45B 114.5(14)
O55B C55B H55B 108.1
C65B C55B H55B 108.1
C45B C55B H55B 108.1
O56B C56B C66B 108.5(12)
O56B C56B C46B 108.9(11)
C66B C56B C46B 113.5(14)
O56B C56B H56B 108.6
C66B C56B H56B 108.6
C46B C56B H56B 108.6
N1B C61B C51B 115.6(12)
N1B C61B H61C 108.4
C51B C61B H61C 108.4
N1B C61B H61D 108.4
C51B C61B H61D 108.4
H61C C61B H61D 107.4
N1B C62B C52B 112.7(10)
N1B C62B H62C 109.1
C52B C62B H62C 109.1
N1B C62B H62D 109.1
C52B C62B H62D 109.1
H62C C62B H62D 107.8
O63B C63B C53B 117(3)
O63B C63B H63C 108.0
C53B C63B H63C 108.0
O63B C63B H63D 108.0
C53B C63B H63D 108.0
H63C C63B H63D 107.2
O64B C64B C54B 109.1(15)
O64B C64B H64C 109.9
C54B C64B H64C 109.9
O64B C64B H64D 109.9
C54B C64B H64D 109.9
H64C C64B H64D 108.3
O65B C65B C55B 109.1(13)
O65B C65B H65C 109.9
C55B C65B H65C 109.9
O65B C65B H65D 109.9
C55B C65B H65D 109.9
H65C C65B H65D 108.3
O66B C66B C56B 110.7(14)
O66B C66B H66C 109.5
C56B C66B H66C 109.5
O66B C66B H66D 109.5
C56B C66B H66D 109.5
H66C C66B H66D 108.1
O21B C71B H71D 109.5
O21B C71B H71E 109.5
H71D C71B H71E 109.5
O21B C71B H71F 109.5
H71D C71B H71F 109.5
H71E C71B H71F 109.5
O22B C72B H72D 109.5
O22B C72B H72E 109.5
H72D C72B H72E 109.5
O22B C72B H72F 109.5
H72D C72B H72F 109.5
H72E C72B H72F 109.5
O23B C73B H73D 109.5
O23B C73B H73E 109.5
H73D C73B H73E 109.5
O23B C73B H73F 109.5
H73D C73B H73F 109.5
H73E C73B H73F 109.5
O24B C74B H74D 109.5
O24B C74B H74E 109.5
H74D C74B H74E 109.5
O24B C74B H74F 109.5
H74D C74B H74F 109.5
H74E C74B H74F 109.5
O25B C75B H75D 109.5
O25B C75B H75E 109.5
H75D C75B H75E 109.5
O25B C75B H75F 109.5
H75D C75B H75F 109.5
H75E C75B H75F 109.5
O26B C76B H76D 109.5
O26B C76B H76E 109.5
H76D C76B H76E 109.5
O26B C76B H76F 109.5
H76D C76B H76F 109.5
H76E C76B H76F 109.5
O31B C81B H81D 109.5
O31B C81B H81E 109.5
H81D C81B H81E 109.5
O31B C81B H81F 109.5
H81D C81B H81F 109.5
H81E C81B H81F 109.5
O32B C82B H82D 109.5
O32B C82B H82E 109.5
H82D C82B H82E 109.5
O32B C82B H82F 109.5
H82D C82B H82F 109.5
H82E C82B H82F 109.5
O33B C83B H83D 109.5
O33B C83B H83E 109.5
H83D C83B H83E 109.5
O33B C83B H83F 109.5
H83D C83B H83F 109.5
H83E C83B H83F 109.5
O34B C84B H84D 109.5
O34B C84B H84E 109.5
H84D C84B H84E 109.5
O34B C84B H84F 109.5
H84D C84B H84F 109.5
H84E C84B H84F 109.5
O35B C85B H85D 109.5
O35B C85B H85E 109.5
H85D C85B H85E 109.5
O35B C85B H85F 109.5
H85D C85B H85F 109.5
H85E C85B H85F 109.5
O36B C86B H86D 109.5
O36B C86B H86E 109.5
H86D C86B H86E 109.5
O36B C86B H86F 109.5
H86D C86B H86F 109.5
H86E C86B H86F 109.5
O63B C93B H93D 109.5
O63B C93B H93E 109.5
H93D C93B H93E 109.5
O63B C93B H93F 109.5
H93D C93B H93F 109.5
H93E C93B H93F 109.5
O64B C94B H94D 109.5
O64B C94B H94E 109.5
H94D C94B H94E 109.5
O64B C94B H94F 109.5
H94D C94B H94F 109.5
H94E C94B H94F 109.5
O65B C95B H95D 109.5
O65B C95B H95E 109.5
H95D C95B H95E 109.5
O65B C95B H95F 109.5
H95D C95B H95F 109.5
H95E C95B H95F 109.5
O66B C96B H96D 109.5
O66B C96B H96E 109.5
H96D C96B H96E 109.5
O66B C96B H96F 109.5
H96D C96B H96F 109.5
H96E C96B H96F 109.5

loop_
_geom_bond_atom_site_label_1
_geom_bond_atom_site_label_2
_geom_bond_distance
C1 Cl3 1.71(3)
C1 Cl1 1.73(3)
C1 Cl2 1.82(3)
C1 H1 1.0000
C2 Cl4 1.82(5)
C2 Cl5 1.60(2)
C2 Cl6 1.61(3)
C2 H2 1.0000
C3 Cl8 1.72(2)
C3 Cl7 1.73(3)
C3 Cl9 1.76(3)
C3 H3 1.0000
Pd1 N2A 2.037(12)
Pd1 N1A 2.107(11)
Pd1 Cl1A 2.272(4)
Pd1 Cl2A 2.275(4)
Cl1B Pd2 2.272(4)
N1A C61A 1.508(15)
N1A C1C 1.512(16)
N1A C62A 1.546(17)
N1B C1D 1.504(17)
N1B C61B 1.502(19)
N1B C62B 1.509(18)
N1B Pd2 2.134(10)
C1C C2C 1.491(19)
C1C H1C1 0.9900
C1C H1C2 0.9900
C2C N2A 1.351(19)
C2C C3C 1.369(19)
C3C C4C 1.44(2)
C3C H3C 0.9500
C4C C5C 1.36(3)
C4C H4C 0.9500
C5C C6C 1.39(2)
C5C H5C 0.9500
C6C N2A 1.33(2)
C6C H6C 0.9500
O21A C71A 1.35(3)
O21A C21A 1.425(17)
O22A C22A 1.398(17)
O22A C72A 1.422(19)
O23A C23A 1.38(2)
O23A C73A 1.40(2)
O24A C24A 1.42(2)
O24A C74A 1.464(19)
O25A C25A 1.44(3)
O25A C75A 1.42(2)
O26A C76A 1.40(3)
O26A C26A 1.46(3)
O31A C81A 1.38(2)
O31A C31A 1.437(16)
O32A C32A 1.429(18)
O32A C82A 1.41(2)
O33A C83A 1.36(3)
O33A C33A 1.435(18)
O34A C84A 1.33(3)
O34A C34A 1.43(2)
O35A C85A 1.41(4)
O35A C35A 1.45(3)
O36A C86A 1.30(3)
O36A C36A 1.42(3)
O41A C12A 1.386(15)
O41A C41A 1.439(17)
O42A C13A 1.419(15)
O42A C42A 1.444(17)
O43A C43A 1.400(18)
O43A C14A 1.407(19)
O44A C15A 1.41(2)
O44A C44A 1.448(19)
O45A C16A 1.41(2)
O45A C45A 1.433(17)
O46A C11A 1.424(19)
O46A C46A 1.428(17)
O51A C51A 1.439(17)
O51A C11A 1.442(15)
O52A C12A 1.405(17)
O52A C52A 1.458(16)
O53A C13A 1.432(18)
O53A C53A 1.43(2)
O54A C14A 1.40(2)
O54A C54A 1.40(2)
O55A C15A 1.41(3)
O55A C55A 1.43(2)
O56A C56A 1.439(18)
O56A C16A 1.45(3)
O63A C63A 1.387(19)
O63A C93A 1.42(2)
O64A C64A 1.40(3)
O64A C94A 1.66(6)
O65A C95A 1.32(4)
O65A C65A 1.38(2)
O66A C96A 1.44(3)
O66A C66A 1.45(2)
C11A C21A 1.51(2)
C11A H11A 1.0000
C12A C22A 1.54(2)
C12A H12A 1.0000
C13A C23A 1.51(2)
C13A H13A 1.0000
C14A C24A 1.54(2)
C14A H14A 1.0000
C15A C25A 1.51(3)
C15A H15A 1.0000
C16A C26A 1.52(3)
C16A H16A 1.0000
C21A C31A 1.52(2)
C21A H21A 1.0000
C22A C32A 1.51(2)
C22A H22A 1.0000
C23A C33A 1.506(19)
C23A H23A 1.0000
C24A C34A 1.55(2)
C24A H24A 1.0000
C25A C35A 1.54(3)
C25A H25A 1.0000
C26A C36A 1.44(3)
C26A H26A 1.0000
C31A C41A 1.519(18)
C31A H31A 1.0000
C32A C42A 1.52(2)
C32A H32A 1.0000
C33A C43A 1.56(2)
C33A H33A 1.0000
C34A C44A 1.47(3)
C34A H34A 1.0000
C35A C45A 1.51(3)
C35A H35A 1.0000
C36A C46A 1.51(3)
C36A H36A 1.0000
C41A C51A 1.554(19)
C41A H41A 1.0000
C42A C52A 1.519(18)
C42A H42A 1.0000
C43A C53A 1.54(2)
C43A H43A 1.0000
C44A C54A 1.57(3)
C44A H44A 1.0000
C45A C55A 1.54(3)
C45A H45A 1.0000
C46A C56A 1.53(2)
C46A H46A 1.0000
C51A C61A 1.543(16)
C51A H51A 1.0000
C52A C62A 1.511(17)
C52A H52A 1.0000
C53A C63A 1.53(2)
C53A H53A 1.0000
C54A C64A 1.46(3)
C54A H54A 1.0000
C55A C65A 1.44(3)
C55A H55A 1.0000
C56A C66A 1.52(3)
C56A H56A 1.0000
C61A H61A 0.9900
C61A H61B 0.9900
C62A H62A 0.9900
C62A H62B 0.9900
C63A H63A 0.9900
C63A H63B 0.9900
C64A H64A 0.9900
C64A H64B 0.9900
C65A H65A 0.9900
C65A H65B 0.9900
C66A H66A 0.9900
C66A H66B 0.9900
C71A H71A 0.9800
C71A H71B 0.9800
C71A H71C 0.9800
C72A H72A 0.9800
C72A H72B 0.9800
C72A H72C 0.9800
C73A H73A 0.9800
C73A H73B 0.9800
C73A H73C 0.9800
C74A H74A 0.9800
C74A H74B 0.9800
C74A H74C 0.9800
C75A H75A 0.9800
C75A H75B 0.9800
C75A H75C 0.9800
C76A H76A 0.9800
C76A H76B 0.9800
C76A H76C 0.9800
C81A H81A 0.9800
C81A H81B 0.9800
C81A H81C 0.9800
C82A H82A 0.9800
C82A H82B 0.9800
C82A H82C 0.9800
C83A H83A 0.9800
C83A H83B 0.9800
C83A H83C 0.9800
C84A H84A 0.9800
C84A H84B 0.9800
C84A H84C 0.9800
C85A H85A 0.9800
C85A H85B 0.9800
C85A H85C 0.9800
C86A H86A 0.9800
C86A H86B 0.9800
C86A H86C 0.9800
C93A H93A 0.9800
C93A H93B 0.9800
C93A H93C 0.9800
C94A H94A 0.9800
C94A H94B 0.9800
C94A H94C 0.9800
C95A H95A 0.9800
C95A H95B 0.9800
C95A H95C 0.9800
C96A H96A 0.9800
C96A H96B 0.9800
C96A H96C 0.9800
Pd2 N2B 2.024(12)
Pd2 Cl2B 2.275(3)
N2B C2D 1.29(2)
N2B C6D 1.36(2)
C1D C2D 1.48(2)
C1D H1D1 0.9900
C1D H1D2 0.9900
C2D C3D 1.42(2)
C3D C4D 1.33(3)
C3D H3D 0.9500
C4D C5D 1.37(3)
C4D H4D 0.9500
C5D C6D 1.40(3)
C5D H5D 0.9500
C6D H6D 0.9500
O21B C21B 1.408(19)
O21B C71B 1.45(3)
O22B C72B 1.42(3)
O22B C22B 1.436(17)
O23B C23B 1.34(3)
O23B C73B 1.39(3)
O24B C24B 1.38(3)
O24B C74B 1.49(4)
O25B C25B 1.41(3)
O25B C75B 1.44(3)
O26B C26B 1.408(18)
O26B C76B 1.40(2)
O31B C81B 1.38(2)
O31B C31B 1.44(2)
O32B C32B 1.415(19)
O32B C82B 1.41(2)
O33B C83B 1.31(3)
O33B C33B 1.440(19)
O34B C34B 1.39(3)
O34B C84B 1.38(5)
O35B C85B 1.40(2)
O35B C35B 1.44(2)
O36B C36B 1.421(18)
O36B C86B 1.47(2)
O41B C12B 1.394(19)
O41B C41B 1.454(19)
O42B C13B 1.436(19)
O42B C42B 1.41(2)
O43B C14B 1.40(3)
O43B C43B 1.44(2)
O44B C15B 1.42(2)
O44B C44B 1.44(2)
O45B C16B 1.385(18)
O45B C45B 1.452(18)
O46B C11B 1.368(18)
O46B C46B 1.451(17)
O51B C11B 1.473(16)
O51B C51B 1.477(16)
O52B C12B 1.422(17)
O52B C52B 1.450(17)
O53B C13B 1.41(3)
O53B C53B 1.43(2)
O54B C14B 1.40(3)
O54B C54B 1.47(2)
O55B C55B 1.447(19)
O55B C15B 1.43(2)
O56B C16B 1.392(19)
O56B C56B 1.452(18)
O63B C63B 1.28(3)
O63B C93B 1.30(4)
O64B C94B 1.42(3)
O64B C64B 1.43(2)
O65B C95B 1.43(3)
O65B C65B 1.434(17)
O66B C66B 1.42(2)
O66B C96B 1.417(19)
C11B C21B 1.47(3)
C11B H11B 1.0000
C12B C22B 1.48(2)
C12B H12B 1.0000
C13B C23B 1.52(2)
C13B H13B 1.0000
C14B C24B 1.58(3)
C14B H14B 1.0000
C15B C25B 1.50(2)
C15B H15B 1.0000
C16B C26B 1.55(2)
C16B H16B 1.0000
C21B C31B 1.52(3)
C21B H21B 1.0000
C22B C32B 1.51(2)
C22B H22B 1.0000
C23B C33B 1.53(3)
C23B H23B 1.0000
C24B C34B 1.47(3)
C24B H24B 1.0000
C25B C35B 1.52(2)
C25B H25B 1.0000
C26B C36B 1.57(2)
C26B H26B 1.0000
C31B C41B 1.53(2)
C31B H31B 1.0000
C32B C42B 1.48(3)
C32B H32B 1.0000
C33B C43B 1.47(3)
C33B H33B 1.0000
C34B C44B 1.51(3)
C34B H34B 1.0000
C35B C45B 1.51(2)
C35B H35B 1.0000
C36B C46B 1.52(2)
C36B H36B 1.0000
C41B C51B 1.544(18)
C41B H41B 1.0000
C42B C52B 1.57(2)
C42B H42B 1.0000
C43B C53B 1.53(2)
C43B H43B 1.0000
C44B C54B 1.51(3)
C44B H44B 1.0000
C45B C55B 1.52(2)
C45B H45B 1.0000
C46B C56B 1.53(2)
C46B H46B 1.0000
C51B C61B 1.547(18)
C51B H51B 1.0000
C52B C62B 1.515(17)
C52B H52B 1.0000
C53B C63B 1.48(3)
C53B H53B 1.0000
C54B C64B 1.53(3)
C54B H54B 1.0000
C55B C65B 1.50(2)
C55B H55B 1.0000
C56B C66B 1.48(2)
C56B H56B 1.0000
C61B H61C 0.9900
C61B H61D 0.9900
C62B H62C 0.9900
C62B H62D 0.9900
C63B H63C 0.9900
C63B H63D 0.9900
C64B H64C 0.9900
C64B H64D 0.9900
C65B H65C 0.9900
C65B H65D 0.9900
C66B H66C 0.9900
C66B H66D 0.9900
C71B H71D 0.9800
C71B H71E 0.9800
C71B H71F 0.9800
C72B H72D 0.9800
C72B H72E 0.9800
C72B H72F 0.9800
C73B H73D 0.9800
C73B H73E 0.9800
C73B H73F 0.9800
C74B H74D 0.9800
C74B H74E 0.9800
C74B H74F 0.9800
C75B H75D 0.9800
C75B H75E 0.9800
C75B H75F 0.9800
C76B H76D 0.9800
C76B H76E 0.9800
C76B H76F 0.9800
C81B H81D 0.9800
C81B H81E 0.9800
C81B H81F 0.9800
C82B H82D 0.9800
C82B H82E 0.9800
C82B H82F 0.9800
C83B H83D 0.9800
C83B H83E 0.9800
C83B H83F 0.9800
C84B H84D 0.9800
C84B H84E 0.9800
C84B H84F 0.9800
C85B H85D 0.9800
C85B H85E 0.9800
C85B H85F 0.9800
C86B H86D 0.9800
C86B H86E 0.9800
C86B H86F 0.9800
C93B H93D 0.9800
C93B H93E 0.9800
C93B H93F 0.9800
C94B H94D 0.9800
C94B H94E 0.9800
C94B H94F 0.9800
C95B H95D 0.9800
C95B H95E 0.9800
C95B H95F 0.9800
C96B H96D 0.9800
C96B H96E 0.9800
C96B H96F 0.9800

loop_
_geom_torsion_atom_site_label_1
_geom_torsion_atom_site_label_2
_geom_torsion_atom_site_label_3
_geom_torsion_atom_site_label_4
_geom_torsion
C61A N1A C1C C2C 73.9(13)
C62A N1A C1C C2C -164.7(11)
Pd1 N1A C1C C2C -43.1(11)
N1A C1C C2C N2A 35.0(16)
N1A C1C C2C C3C -148.1(13)
N2A C2C C3C C4C -2(2)
C1C C2C C3C C4C -178.4(14)
C2C C3C C4C C5C 0(2)
C3C C4C C5C C6C 1(3)
C4C C5C C6C N2A 1(3)
C46A O46A C11A O51A 125.7(13)
C46A O46A C11A C21A -115.0(14)
C51A O51A C11A O46A 54.6(15)
C51A O51A C11A C21A -66.5(16)
C41A O41A C12A O52A 62.5(14)
C41A O41A C12A C22A -177.7(10)
C52A O52A C12A O41A 56.2(14)
C52A O52A C12A C22A -65.1(12)
C42A O42A C13A O53A 106.4(13)
C42A O42A C13A C23A -132.9(12)
C53A O53A C13A O42A 56.5(15)
C53A O53A C13A C23A -62.5(15)
C54A O54A C14A O43A 53.7(18)
C54A O54A C14A C24A -64.0(17)
C43A O43A C14A O54A 98.9(14)
C43A O43A C14A C24A -143.2(12)
C55A O55A C15A O44A 57(2)
C55A O55A C15A C25A -64.0(19)
C44A O44A C15A O55A 97.4(18)
C44A O44A C15A C25A -145.0(16)
C45A O45A C16A O56A 100.4(17)
C45A O45A C16A C26A -143.1(16)
C56A O56A C16A O45A 55.5(17)
C56A O56A C16A C26A -67.1(17)
C71A O21A C21A C11A 77(2)
C71A O21A C21A C31A -164.4(16)
O46A C11A C21A O21A 64.0(17)
O51A C11A C21A O21A -175.5(13)
O46A C11A C21A C31A -55.5(14)
O51A C11A C21A C31A 65.1(14)
C72A O22A C22A C32A -165.4(14)
C72A O22A C22A C12A 68.3(17)
O41A C12A C22A O22A 47.9(15)
O52A C12A C22A O22A 171.2(10)
O41A C12A C22A C32A -74.9(14)
O52A C12A C22A C32A 48.4(14)
C73A O23A C23A C33A -171.5(14)
C73A O23A C23A C13A 64.4(19)
O42A C13A C23A O23A 61.3(16)
O53A C13A C23A O23A -178.4(12)
O42A C13A C23A C33A -62.1(15)
O53A C13A C23A C33A 58.2(15)
C74A O24A C24A C14A 65.7(15)
C74A O24A C24A C34A -172.7(12)
O54A C14A C24A O24A -179.5(11)
O43A C14A C24A O24A 59.2(15)
O54A C14A C24A C34A 59.1(15)
O43A C14A C24A C34A -62.1(16)
C75A O25A C25A C15A 70(2)
C75A O25A C25A C35A -168.4(18)
O55A C15A C25A O25A 179.1(14)
O44A C15A C25A O25A 59(2)
O55A C15A C25A C35A 60(2)
O44A C15A C25A C35A -60(3)
C76A O26A C26A C36A -163(2)
C76A O26A C26A C16A 80(2)
O45A C16A C26A O26A 61.0(19)
O56A C16A C26A O26A -178.9(14)
O45A C16A C26A C36A -55(2)
O56A C16A C26A C36A 65(2)
C81A O31A C31A C41A 136.6(16)
C81A O31A C31A C21A -98.0(18)
O21A C21A C31A O31A 62.4(16)
C11A C21A C31A O31A -176.4(11)
O21A C21A C31A C41A -174.8(12)
C11A C21A C31A C41A -53.6(15)
C82A O32A C32A C42A 109.3(14)
C82A O32A C32A C22A -127.2(13)
O22A C22A C32A O32A 66.0(14)
C12A C22A C32A O32A -167.4(11)
O22A C22A C32A C42A -171.8(11)
C12A C22A C32A C42A -45.1(15)
C83A O33A C33A C23A -101.0(18)
C83A O33A C33A C43A 137.1(16)
O23A C23A C33A O33A 62.0(15)
C13A C23A C33A O33A -170.1(12)
O23A C23A C33A C43A 179.8(11)
C13A C23A C33A C43A -52.3(15)
C84A O34A C34A C44A 116.5(19)
C84A O34A C34A C24A -121.2(19)
O24A C24A C34A O34A 58.0(16)
C14A C24A C34A O34A -177.4(13)
O24A C24A C34A C44A -179.7(13)
C14A C24A C34A C44A -55.2(17)
C85A O35A C35A C45A 123(2)
C85A O35A C35A C25A -115(3)
O25A C25A C35A O35A 60(2)
C15A C25A C35A O35A -177(2)
O25A C25A C35A C45A -177.0(13)
C15A C25A C35A C45A -55(2)
C86A O36A C36A C26A -108(2)
C86A O36A C36A C46A 132(2)
O26A C26A C36A O36A 70(2)
C16A C26A C36A O36A -177.6(17)
O26A C26A C36A C46A -171.7(16)
C16A C26A C36A C46A -59(2)
C12A O41A C41A C31A 139.9(11)
C12A O41A C41A C51A -95.3(12)
O31A C31A C41A O41A -74.0(13)
C21A C31A C41A O41A 162.4(11)
O31A C31A C41A C51A 163.0(11)
C21A C31A C41A C51A 39.4(16)
C13A O42A C42A C32A 142.9(11)
C13A O42A C42A C52A -99.0(14)
O32A C32A C42A O42A -61.4(13)
C22A C32A C42A O42A 176.3(11)
O32A C32A C42A C52A 176.1(11)
C22A C32A C42A C52A 53.8(15)
C14A O43A C43A C53A -107.5(14)
C14A O43A C43A C33A 133.2(12)
O33A C33A C43A O43A -72.5(14)
C23A C33A C43A O43A 166.7(11)
O33A C33A C43A C53A 168.9(11)
C23A C33A C43A C53A 48.2(15)
C15A O44A C44A C34A 129.5(19)
C15A O44A C44A C54A -108.7(19)
O34A C34A C44A O44A -70.2(16)
C24A C34A C44A O44A 168.2(12)
O34A C34A C44A C54A 171.2(12)
C24A C34A C44A C54A 49.6(17)
C16A O45A C45A C35A 126.5(18)
C16A O45A C45A C55A -107.8(18)
O35A C35A C45A O45A -68.0(17)
C25A C35A C45A O45A 170.0(13)
O35A C35A C45A C55A 169.6(14)
C25A C35A C45A C55A 47.5(17)
C11A O46A C46A C36A 142.8(15)
C11A O46A C46A C56A -93.9(17)
O36A C36A C46A O46A -66(2)
C26A C36A C46A O46A 173.9(16)
O36A C36A C46A C56A 170.7(15)
C26A C36A C46A C56A 51(2)
C11A O51A C51A C61A 171.5(11)
C11A O51A C51A C41A 49.4(15)
O41A C41A C51A O51A -153.0(10)
C31A C41A C51A O51A -34.9(15)
O41A C41A C51A C61A 91.0(12)
C31A C41A C51A C61A -150.9(11)
C12A O52A C52A C62A -158.8(11)
C12A O52A C52A C42A 75.7(12)
O42A C42A C52A O52A 176.9(10)
C32A C42A C52A O52A -65.6(13)
O42A C42A C52A C62A 58.5(16)
C32A C42A C52A C62A 175.9(11)
C13A O53A C53A C43A 58.5(15)
C13A O53A C53A C63A -177.0(11)
O43A C43A C53A O53A -167.7(11)
C33A C43A C53A O53A -49.8(15)
O43A C43A C53A C63A 73.4(15)
C33A C43A C53A C63A -168.8(12)
C14A O54A C54A C64A 179.3(16)
C14A O54A C54A C44A 57.3(18)
O44A C44A C54A O54A -167.2(12)
C34A C44A C54A O54A -48.3(17)
O44A C44A C54A C64A 73.4(18)
C34A C44A C54A C64A -167.7(16)
C15A O55A C55A C65A -178.6(16)
C15A O55A C55A C45A 56.3(19)
O45A C45A C55A O55A -167.2(13)
C35A C45A C55A O55A -45.8(17)
O45A C45A C55A C65A 70.2(18)
C35A C45A C55A C65A -168.4(14)
C16A O56A C56A C66A -177.8(13)
C16A O56A C56A C46A 61.9(18)
O46A C46A C56A O56A -173.3(14)
C36A C46A C56A O56A -51(2)
O46A C46A C56A C66A 68.6(18)
C36A C46A C56A C66A -168.9(15)
C1C N1A C61A C51A -159.2(11)
C62A N1A C61A C51A 86.5(13)
Pd1 N1A C61A C51A -48.9(13)
O51A C51A C61A N1A 111.6(12)
C41A C51A C61A N1A -127.5(12)
O52A C52A C62A N1A 75.6(13)
C42A C52A C62A N1A -167.8(11)
C61A N1A C62A C52A -37.5(15)
C1C N1A C62A C52A -153.6(11)
Pd1 N1A C62A C52A 95.5(12)
C93A O63A C63A C53A 177.7(15)
O53A C53A C63A O63A -74.5(15)
C43A C53A C63A O63A 48.3(18)
C94A O64A C64A C54A 142(3)
O54A C54A C64A O64A -70(3)
C44A C54A C64A O64A 50(3)
C95A O65A C65A C55A 175.6(19)
O55A C55A C65A O65A -71.6(19)
C45A C55A C65A O65A 49.9(19)
C96A O66A C66A C56A 172.9(14)
O56A C56A C66A O66A -67.3(15)
C46A C56A C66A O66A 52.1(15)
C5C C6C N2A C2C -3(2)
C5C C6C N2A Pd1 -175.8(13)
C3C C2C N2A C6C 3(2)
C1C C2C N2A C6C -179.9(13)
C3C C2C N2A Pd1 177.2(11)
C1C C2C N2A Pd1 -5.9(14)
C61B N1B C1D C2D 68.6(15)
C62B N1B C1D C2D -166.3(12)
Pd2 N1B C1D C2D -46.0(13)
C6D N2B C2D C3D 3(2)
Pd2 N2B C2D C3D 175.8(11)
C6D N2B C2D C1D -176.7(14)
Pd2 N2B C2D C1D -3.6(16)
N1B C1D C2D N2B 36.5(18)
N1B C1D C2D C3D -142.9(14)
N2B C2D C3D C4D -5(2)
C1D C2D C3D C4D 174.0(16)
C2D C3D C4D C5D 6(3)
C3D C4D C5D C6D -5(3)
C2D N2B C6D C5D -1(2)
Pd2 N2B C6D C5D -173.5(13)
C4D C5D C6D N2B 2(3)
C46B O46B C11B O51B 133.4(11)
C46B O46B C11B C21B -108.4(14)
C51B O51B C11B O46B 50.8(14)
C51B O51B C11B C21B -72.4(14)
C41B O41B C12B O52B 61.4(17)
C41B O41B C12B C22B -176.5(11)
C52B O52B C12B O41B 58.9(16)
C52B O52B C12B C22B -63.9(14)
C53B O53B C13B O42B 59.3(17)
C53B O53B C13B C23B -59.8(18)
C42B O42B C13B O53B 104.3(16)
C42B O42B C13B C23B -134.8(16)
C54B O54B C14B O43B 54(2)
C54B O54B C14B C24B -64.8(19)
C43B O43B C14B O54B 109.7(19)
C43B O43B C14B C24B -131.7(17)
C44B O44B C15B O55B 93.6(16)
C44B O44B C15B C25B -148.1(15)
C55B O55B C15B O44B 56.9(16)
C55B O55B C15B C25B -61.6(15)
C56B O56B C16B O45B 56.8(17)
C56B O56B C16B C26B -64.9(15)
C45B O45B C16B O56B 98.8(15)
C45B O45B C16B C26B -140.1(13)
C71B O21B C21B C11B 96(2)
C71B O21B C21B C31B -146(2)
O46B C11B C21B O21B 67.4(17)
O51B C11B C21B O21B -174.6(12)
O46B C11B C21B C31B -49.3(17)
O51B C11B C21B C31B 68.7(15)
C72B O22B C22B C12B 71.1(17)
C72B O22B C22B C32B -161.3(14)
O41B C12B C22B O22B 47.5(16)
O52B C12B C22B O22B 171.1(12)
O41B C12B C22B C32B -76.0(16)
O52B C12B C22B C32B 47.6(17)
C73B O23B C23B C13B 67(3)
C73B O23B C23B C33B -165(2)
O53B C13B C23B O23B -175.9(16)
O42B C13B C23B O23B 64(2)
O53B C13B C23B C33B 56(2)
O42B C13B C23B C33B -64(2)
C74B O24B C24B C34B 179(3)
C74B O24B C24B C14B 57(3)
O54B C14B C24B O24B -174.7(18)
O43B C14B C24B O24B 63(2)
O54B C14B C24B C34B 63(2)
O43B C14B C24B C34B -59(2)
C75B O25B C25B C15B 140.9(17)
C75B O25B C25B C35B -97.1(18)
O44B C15B C25B O25B 60.4(16)
O55B C15B C25B O25B 179.4(12)
O44B C15B C25B C35B -62(2)
O55B C15B C25B C35B 57.4(18)
C76B O26B C26B C16B 69(2)
C76B O26B C26B C36B -169.1(17)
O56B C16B C26B O26B -177.9(11)
O45B C16B C26B O26B 57.3(16)
O56B C16B C26B C36B 60.6(14)
O45B C16B C26B C36B -64.3(15)
C81B O31B C31B C21B -105(2)
C81B O31B C31B C41B 131.5(19)
O21B C21B C31B O31B 66.7(18)
C11B C21B C31B O31B -172.9(12)
O21B C21B C31B C41B -172.8(13)
C11B C21B C31B C41B -52.5(17)
C82B O32B C32B C42B 116.7(18)
C82B O32B C32B C22B -119.7(18)
O22B C22B C32B O32B 66.3(15)
C12B C22B C32B O32B -167.8(12)
O22B C22B C32B C42B -170.3(12)
C12B C22B C32B C42B -44.4(17)
C83B O33B C33B C43B 123(2)
C83B O33B C33B C23B -115(2)
O23B C23B C33B O33B 59(2)
C13B C23B C33B O33B -171.2(17)
O23B C23B C33B C43B -179.6(15)
C13B C23B C33B C43B -49(2)
C84B O34B C34B C24B -99(3)
C84B O34B C34B C44B 139(3)
O24B C24B C34B O34B 65(3)
C14B C24B C34B O34B -172(2)
O24B C24B C34B C44B -175.1(16)
C14B C24B C34B C44B -52(3)
C85B O35B C35B C25B -121.3(16)
C85B O35B C35B C45B 118.4(15)
O25B C25B C35B O35B 66.2(18)
C15B C25B C35B O35B -172.4(15)
O25B C25B C35B C45B -175.8(14)
C15B C25B C35B C45B -54(2)
C86B O36B C36B C46B -77.5(15)
C86B O36B C36B C26B 48.5(17)
O26B C26B C36B O36B 49.8(16)
C16B C26B C36B O36B 175.2(11)
O26B C26B C36B C46B 178.8(12)
C16B C26B C36B C46B -55.8(15)
C12B O41B C41B C31B 141.4(12)
C12B O41B C41B C51B -94.7(13)
O31B C31B C41B O41B -78.3(13)
C21B C31B C41B O41B 157.9(13)
O31B C31B C41B C51B 162.3(12)
C21B C31B C41B C51B 38.5(18)
C13B O42B C42B C32B 131.1(15)
C13B O42B C42B C52B -106.3(15)
O32B C32B C42B O42B -60.0(16)
C22B C32B C42B O42B 178.1(11)
O32B C32B C42B C52B 174.4(12)
C22B C32B C42B C52B 52.5(15)
C14B O43B C43B C33B 139.5(17)
C14B O43B C43B C53B -97.5(19)
O33B C33B C43B O43B -76.5(18)
C23B C33B C43B O43B 163.7(14)
O33B C33B C43B C53B 166.1(15)
C23B C33B C43B C53B 46(2)
C15B O44B C44B C34B 116.0(17)
C15B O44B C44B C54B -120.1(17)
O34B C34B C44B O44B -74(2)
C24B C34B C44B O44B 164.2(16)
O34B C34B C44B C54B 166.3(19)
C24B C34B C44B C54B 44(2)
C16B O45B C45B C35B 137.1(13)
C16B O45B C45B C55B -102.0(14)
O35B C35B C45B O45B -72.3(14)
C25B C35B C45B O45B 169.7(12)
O35B C35B C45B C55B 168.7(11)
C25B C35B C45B C55B 50.7(16)
C11B O46B C46B C36B 142.1(12)
C11B O46B C46B C56B -97.5(14)
O36B C36B C46B O46B -58.7(13)
C26B C36B C46B O46B 172.1(11)
O36B C36B C46B C56B -177.2(10)
C26B C36B C46B C56B 53.6(14)
C11B O51B C51B C61B 175.8(11)
C11B O51B C51B C41B 55.1(14)
O41B C41B C51B O51B -155.6(10)
C31B C41B C51B O51B -39.0(17)
O41B C41B C51B C61B 92.1(14)
C31B C41B C51B C61B -151.3(13)
C12B O52B C52B C62B -160.1(11)
C12B O52B C52B C42B 73.1(13)
O42B C42B C52B O52B 168.9(11)
C32B C42B C52B O52B -65.9(13)
O42B C42B C52B C62B 51.5(17)
C32B C42B C52B C62B 176.6(13)
C13B O53B C53B C63B 177.2(15)
C13B O53B C53B C43B 54.8(18)
O43B C43B C53B O53B -166.1(14)
C33B C43B C53B O53B -48(2)
O43B C43B C53B C63B 77(2)
C33B C43B C53B C63B -165(2)
C14B O54B C54B C44B 57(2)
C14B O54B C54B C64B -179.0(14)
O44B C44B C54B O54B -163.6(14)
C34B C44B C54B O54B -44(2)
O44B C44B C54B C64B 79.9(19)
C34B C44B C54B C64B -160.6(16)
C15B O55B C55B C65B -176.7(12)
C15B O55B C55B C45B 57.9(16)
O45B C45B C55B O55B -168.4(11)
C35B C45B C55B O55B -50.5(16)
O45B C45B C55B C65B 69.7(16)
C35B C45B C55B C65B -172.4(12)
C16B O56B C56B C66B -175.0(13)
C16B O56B C56B C46B 61.0(16)
O46B C46B C56B O56B -170.0(11)
C36B C46B C56B O56B -53.8(14)
O46B C46B C56B C66B 69.1(16)
C36B C46B C56B C66B -174.7(12)
C1D N1B C61B C51B -157.4(11)
C62B N1B C61B C51B 84.5(14)
Pd2 N1B C61B C51B -50.1(13)
O51B C51B C61B N1B 113.7(12)
C41B C51B C61B N1B -128.6(12)
C1D N1B C62B C52B -156.8(12)
C61B N1B C62B C52B -37.6(16)
Pd2 N1B C62B C52B 94.5(12)
O52B C52B C62B N1B 76.4(13)
C42B C52B C62B N1B -167.3(11)
C93B O63B C63B C53B 174(5)
O53B C53B C63B O63B -79(3)
C43B C53B C63B O63B 42(4)
C94B O64B C64B C54B -179(3)
O54B C54B C64B O64B -70.1(18)
C44B C54B C64B O64B 52(2)
C95B O65B C65B C55B -170.3(14)
O55B C55B C65B O65B -77.2(15)
C45B C55B C65B O65B 45.3(18)
C96B O66B C66B C56B 172(2)
O56B C56B C66B O66B -69.2(18)
C46B C56B C66B O66B 51.9(19)
